data_7243107
loop_
_publ_author_name
'K\"ohler, Linda'
'H\"ubler, Conrad'
'Seichter, Wilhelm'
'Mazik, Monika'

_publ_section_title
;
 Binding modes of methyl \a-d-glucopyranoside to an artificial receptor in
 crystalline complexes
;
_journal_issue 36
_journal_name_full 'RSC Advances'
_journal_page_first 22221
_journal_page_last 22229
_journal_paper_doi 10.1039/D1RA03390E
_journal_volume 11
_journal_year 2021
_chemical_absolute_configuration rm
_chemical_formula_moiety 'C33 H45 N9, C7 H14 O6, 3(C H4 O), 0.5(H2 O)'
_chemical_formula_sum 'C43 H72 N9 O9.5'
_chemical_formula_weight 867.09
_space_group_crystal_system triclinic
_space_group_IT_number 1
_space_group_name_Hall 'P 1'
_space_group_name_H-M_alt 'P 1'
_atom_sites_solution_hydrogens mixed
_audit_block_doi 10.5517/ccdc.csd.cc27ktyl
_audit_creation_method SHELXL-2018/3
_audit_update_record
;
2021-03-24 deposited with the CCDC.	2021-06-01 downloaded from the CCDC.
;
_cell_angle_alpha 67.762(9)
_cell_angle_beta 86.941(9)
_cell_angle_gamma 84.111(9)
_cell_formula_units_Z 2
_cell_length_a 12.2116(14)
_cell_length_b 14.5632(16)
_cell_length_c 14.5319(17)
_cell_measurement_reflns_used 10270
_cell_measurement_temperature 113(2)
_cell_measurement_theta_max 25.96
_cell_measurement_theta_min 2.48
_cell_volume 2379.2(5)
_computing_cell_refinement 'STOE X-AREA (Stoe & Cie, 2002)'
_computing_data_collection 'STOE X-AREA (Stoe & Cie, 2002)'
_computing_data_reduction 'STOE X-RED (Stoe & Cie, 2002)'
_computing_molecular_graphics 'ORTEP-3 (Farrugia, 2012)'
_computing_structure_refinement 'SHELXL-2018/3 (Sheldrick, 2018)'
_computing_structure_solution 'SHELXT 2018/2 (Sheldrick, 2018)'
_diffrn_ambient_temperature 113(2)
_diffrn_detector 'image plate (34 cm diameter)'
_diffrn_detector_area_resol_mean 6.67
_diffrn_detector_type STOE
_diffrn_measured_fraction_theta_full 0.999
_diffrn_measured_fraction_theta_max 0.989
_diffrn_measurement_details ' 976 frames, detector distance = 130 mm'
_diffrn_measurement_device '2-circle goniometer'
_diffrn_measurement_device_type 'STOE IPDS 2T'
_diffrn_measurement_method 'rotation method'
_diffrn_radiation_collimation '0.5 mm diameter, monocapillary'
_diffrn_radiation_monochromator 'plane graphite'
_diffrn_radiation_polarisn_norm 0
_diffrn_radiation_type 'Mo K\a'
_diffrn_radiation_wavelength 0.71073
_diffrn_reflns_av_R_equivalents 0.0189
_diffrn_reflns_av_unetI/netI 0.0150
_diffrn_reflns_Laue_measured_fraction_full 0.999
_diffrn_reflns_Laue_measured_fraction_max 0.989
_diffrn_reflns_limit_h_max 14
_diffrn_reflns_limit_h_min -14
_diffrn_reflns_limit_k_max 17
_diffrn_reflns_limit_k_min -17
_diffrn_reflns_limit_l_max 17
_diffrn_reflns_limit_l_min -17
_diffrn_reflns_number 73592
_diffrn_reflns_point_group_measured_fraction_full 0.999
_diffrn_reflns_point_group_measured_fraction_max 0.989
_diffrn_reflns_theta_full 25.242
_diffrn_reflns_theta_max 25.711
_diffrn_reflns_theta_min 2.833
_diffrn_source 'sealed X-ray tube, 12 x 0.4 mm long-fine focus'
_diffrn_source_current 40
_diffrn_source_power 2.000
_diffrn_source_voltage 50
_exptl_absorpt_coefficient_mu 0.086
_exptl_absorpt_correction_type none
_exptl_crystal_colour colorless
_exptl_crystal_density_diffrn 1.210
_exptl_crystal_description irrgular
_exptl_crystal_F_000 938
_exptl_crystal_size_max 0.420
_exptl_crystal_size_mid 0.380
_exptl_crystal_size_min 0.320
_refine_diff_density_max 0.579
_refine_diff_density_min -0.562
_refine_diff_density_rms 0.063
_refine_ls_abs_structure_details
;
 Refined as an inversion twin.
;
_refine_ls_extinction_method none
_refine_ls_goodness_of_fit_ref 1.068
_refine_ls_hydrogen_treatment mixed
_refine_ls_matrix_type full
_refine_ls_number_parameters 1186
_refine_ls_number_reflns 17273
_refine_ls_number_restraints 22
_refine_ls_restrained_S_all 1.071
_refine_ls_R_factor_all 0.0590
_refine_ls_R_factor_gt 0.0536
_refine_ls_shift/su_max 0.004
_refine_ls_shift/su_mean 0.001
_refine_ls_structure_factor_coef Fsqd
_refine_ls_weighting_details 'w=1/[\s^2^(Fo^2^)+(0.0983P)^2^+1.3935P] where P=(Fo^2^+2Fc^2^)/3'
_refine_ls_weighting_scheme calc
_refine_ls_wR_factor_gt 0.1476
_refine_ls_wR_factor_ref 0.1553
_reflns_Friedel_coverage 1.000
_reflns_Friedel_fraction_full 0.999
_reflns_Friedel_fraction_max 0.989
_reflns_number_gt 16001
_reflns_number_total 17273
_reflns_threshold_expression 'I > 2\s(I)'
_cod_data_source_file d1ra03390e2.cif
_cod_data_source_block Likoe27bnew1
_cod_depositor_comments
;

2024-12-16
Z value and formula fixed to values more according to usual
chemical conventions.                 miguel
;
_cod_original_formula_sum 'C86 H144 N18 O19'
_cod_original_formula_weight 1734.18
_cod_original_formula_moiety '2(C33 H45 N9), 2(C7 H14 O6), 6(C H4 O), H2 O'
_cod_original_formula_units_Z 1
_cod_database_code 7243107
_shelx_shelxl_version_number 2018/3
_shelx_space_group_comment
;
The symmetry employed for this shelxl refinement is uniquely defined
by the following loop, which should always be used as a source of
symmetry information in preference to the above space-group names.
They are only intended as comments.
;
_shelx_estimated_absorpt_t_min 0.965
_shelx_estimated_absorpt_t_max 0.973
_iucr_geom_hbonds_special_details
;
Cg1 represents the centroid of the C1-C6 ring;
Cg2 represents the centroid of the C8-C11/N2/N3;
Cg3 represents the centroid of the C17-C20/N5/N6;
Cg4 represents the centroid of the C26-C29/N8/N9;
Cg1' represents the centroid of the C1A-C16A ring;
Cg2' represents the centroid of the C8A-C11A/N2A/N3A;
Cg4' represents the centroid of the C26A-C29A/N8A/N9A
;

loop_
_space_group_symop_operation_xyz
'x, y, z'

loop_
_atom_site_label
_atom_site_type_symbol
_atom_site_fract_x
_atom_site_fract_y
_atom_site_fract_z
_atom_site_U_iso_or_equiv
_atom_site_adp_type
_atom_site_occupancy
_atom_site_site_symmetry_order
_atom_site_calc_flag
_atom_site_refinement_flags_posn
_atom_site_refinement_flags_adp
_atom_site_refinement_flags_occupancy
_atom_site_disorder_assembly
_atom_site_disorder_group
N1 N 0.7626(3) 0.1347(2) 0.1497(2) 0.0238(7) Uani 1 1 d D . . A 1
H1 H 0.718(4) 0.161(4) 0.185(4) 0.048(16) Uiso 1 1 d D . . B 1
N2 N 0.6855(3) -0.0125(2) 0.2330(3) 0.0236(7) Uani 1 1 d . . . A 1
N3 N 0.7931(3) 0.0122(2) 0.0826(2) 0.0236(7) Uani 1 1 d . . . A 1
N4 N 0.6342(3) 0.6018(2) 0.0467(2) 0.0220(7) Uani 1 1 d D . . A 1
H4 H 0.624(5) 0.560(3) 0.1090(17) 0.034(14) Uiso 1 1 d D . . C 1
N5 N 0.5244(3) 0.7209(2) 0.0853(3) 0.0236(7) Uani 1 1 d . . . A 1
N6 N 0.6105(3) 0.7595(2) -0.0768(3) 0.0235(7) Uani 1 1 d . . . A 1
N7 N 0.9394(3) 0.3771(3) 0.3414(2) 0.0236(7) Uani 1 1 d D . . A 1
H7 H 0.880(3) 0.343(4) 0.351(4) 0.040(14) Uiso 1 1 d D . . D 1
N8 N 0.9098(3) 0.3712(3) 0.5008(2) 0.0250(7) Uani 1 1 d . . . A 1
N9 N 1.0867(3) 0.4053(3) 0.4178(2) 0.0232(7) Uani 1 1 d . . . A 1
C1 C 0.8367(3) 0.2973(3) 0.0918(3) 0.0189(7) Uani 1 1 d . . . A 1
C2 C 0.7702(3) 0.3851(3) 0.0396(3) 0.0181(7) Uani 1 1 d . . . A 1
C3 C 0.7867(3) 0.4745(3) 0.0502(3) 0.0179(7) Uani 1 1 d . . . A 1
C4 C 0.8651(3) 0.4760(3) 0.1176(3) 0.0179(7) Uani 1 1 d . . . A 1
C5 C 0.9270(3) 0.3867(3) 0.1736(3) 0.0193(7) Uani 1 1 d . . . A 1
C6 C 0.9125(3) 0.2971(3) 0.1615(3) 0.0189(7) Uani 1 1 d . . . A 1
C7 C 0.8284(3) 0.2027(3) 0.0728(3) 0.0210(7) Uani 1 1 d . . . A 1
H7B H 0.7946 0.2197 0.0073 0.025 Uiso 1 1 calc R U . A 1
H7C H 0.9031 0.1698 0.0711 0.025 Uiso 1 1 calc R U . A 1
C8 C 0.7471(3) 0.0427(3) 0.1544(3) 0.0216(7) Uani 1 1 d . . . A 1
C9 C 0.6677(4) -0.1035(3) 0.2395(3) 0.0272(8) Uani 1 1 d . . . A 1
C10 C 0.7119(4) -0.1409(3) 0.1685(3) 0.0284(9) Uani 1 1 d . . . A 1
H10 H 0.6991 -0.2058 0.1730 0.034 Uiso 1 1 calc R U . A 1
C11 C 0.7747(3) -0.0808(3) 0.0916(3) 0.0253(8) Uani 1 1 d . . . A 1
C12 C 0.5984(4) -0.1623(3) 0.3251(4) 0.0348(10) Uani 1 1 d . . . A 1
H12A H 0.5860 -0.2253 0.3192 0.052 Uiso 1 1 calc R U . A 1
H12B H 0.5274 -0.1241 0.3250 0.052 Uiso 1 1 calc R U . A 1
H12C H 0.6361 -0.1761 0.3874 0.052 Uiso 1 1 calc R U . A 1
C13 C 0.8251(4) -0.1143(3) 0.0112(4) 0.0349(10) Uani 1 1 d . . . A 1
H13A H 0.8095 -0.1832 0.0259 0.052 Uiso 1 1 calc R U . A 1
H13B H 0.9049 -0.1105 0.0085 0.052 Uiso 1 1 calc R U . A 1
H13C H 0.7936 -0.0710 -0.0531 0.052 Uiso 1 1 calc R U . A 1
C14 C 0.6787(3) 0.3815(3) -0.0265(3) 0.0207(7) Uani 1 1 d . . . A 1
H14A H 0.6175 0.4316 -0.0264 0.025 Uiso 1 1 calc R U . A 1
H14B H 0.6501 0.3151 0.0023 0.025 Uiso 1 1 calc R U . A 1
C15 C 0.7155(3) 0.4013(3) -0.1342(3) 0.0261(8) Uani 1 1 d . . . A 1
H15A H 0.6547 0.3929 -0.1709 0.039 Uiso 1 1 calc R U . A 1
H15B H 0.7785 0.3542 -0.1351 0.039 Uiso 1 1 calc R U . A 1
H15C H 0.7369 0.4695 -0.1656 0.039 Uiso 1 1 calc R U . A 1
C16 C 0.7217(3) 0.5721(3) -0.0121(3) 0.0217(8) Uani 1 1 d . . . A 1
H16A H 0.7724 0.6253 -0.0389 0.026 Uiso 1 1 calc R U . A 1
H16B H 0.6888 0.5640 -0.0691 0.026 Uiso 1 1 calc R U . A 1
C17 C 0.5884(3) 0.6977(3) 0.0161(3) 0.0216(7) Uani 1 1 d . . . A 1
C18 C 0.4746(3) 0.8145(3) 0.0544(3) 0.0277(9) Uani 1 1 d . . . A 1
C19 C 0.4922(4) 0.8824(3) -0.0400(3) 0.0301(9) Uani 1 1 d . . . A 1
H19 H 0.4573 0.9482 -0.0609 0.036 Uiso 1 1 calc R U . A 1
C20 C 0.5614(4) 0.8530(3) -0.1037(3) 0.0295(9) Uani 1 1 d . . . A 1
C21 C 0.4005(4) 0.8394(4) 0.1290(4) 0.0354(10) Uani 1 1 d . . . A 1
H21A H 0.4001 0.9105 0.1162 0.053 Uiso 1 1 calc R U . A 1
H21B H 0.4275 0.8002 0.1962 0.053 Uiso 1 1 calc R U . A 1
H21C H 0.3256 0.8238 0.1234 0.053 Uiso 1 1 calc R U . A 1
C22 C 0.5870(4) 0.9233(3) -0.2080(3) 0.0363(10) Uani 1 1 d . . . A 1
H22A H 0.5662 0.9921 -0.2140 0.054 Uiso 1 1 calc R U . A 1
H22B H 0.5454 0.9082 -0.2557 0.054 Uiso 1 1 calc R U . A 1
H22C H 0.6660 0.9151 -0.2220 0.054 Uiso 1 1 calc R U . A 1
C23 C 0.8847(3) 0.5724(3) 0.1281(3) 0.0222(8) Uani 1 1 d . . . A 1
H23A H 0.9027 0.5585 0.1980 0.027 Uiso 1 1 calc R U . A 1
H23B H 0.8164 0.6179 0.1118 0.027 Uiso 1 1 calc R U . A 1
C24 C 0.9789(4) 0.6238(3) 0.0597(3) 0.0294(9) Uani 1 1 d . . . A 1
H24A H 0.9950 0.6813 0.0745 0.044 Uiso 1 1 calc R U . A 1
H24B H 0.9569 0.6462 -0.0098 0.044 Uiso 1 1 calc R U . A 1
H24C H 1.0447 0.5766 0.0709 0.044 Uiso 1 1 calc R U . A 1
C25 C 1.0047(3) 0.3864(3) 0.2515(3) 0.0229(8) Uani 1 1 d . . . A 1
H25A H 1.0620 0.3298 0.2655 0.027 Uiso 1 1 calc R U . A 1
H25B H 1.0413 0.4490 0.2276 0.027 Uiso 1 1 calc R U . A 1
C26 C 0.9813(3) 0.3844(3) 0.4229(3) 0.0214(7) Uani 1 1 d . . . A 1
C27 C 0.9508(4) 0.3757(3) 0.5829(3) 0.0294(9) Uani 1 1 d . . . A 1
C28 C 1.0595(4) 0.3926(4) 0.5858(3) 0.0333(10) Uani 1 1 d . . . A 1
H28 H 1.0889 0.3928 0.6449 0.040 Uiso 1 1 calc R U . A 1
C29 C 1.1253(3) 0.4092(3) 0.5014(3) 0.0263(8) Uani 1 1 d . . . A 1
C30 C 0.8729(4) 0.3650(4) 0.6689(3) 0.0410(12) Uani 1 1 d . . . A 1
H30A H 0.9104 0.3248 0.7312 0.062 Uiso 1 1 calc R U . A 1
H30B H 0.8091 0.3322 0.6625 0.062 Uiso 1 1 calc R U . A 1
H30C H 0.8482 0.4311 0.6693 0.062 Uiso 1 1 calc R U . A 1
C31 C 1.2430(4) 0.4315(4) 0.4981(4) 0.0366(10) Uani 1 1 d . . . A 1
H31A H 1.2736 0.4003 0.5650 0.055 Uiso 1 1 calc R U . A 1
H31B H 1.2467 0.5037 0.4741 0.055 Uiso 1 1 calc R U . A 1
H31C H 1.2857 0.4050 0.4532 0.055 Uiso 1 1 calc R U . A 1
C32 C 0.9779(3) 0.2008(3) 0.2237(3) 0.0245(8) Uani 1 1 d . . . A 1
H32A H 0.9350 0.1442 0.2312 0.029 Uiso 1 1 calc R U . A 1
H32B H 0.9875 0.2009 0.2908 0.029 Uiso 1 1 calc R U . A 1
C33 C 1.0920(4) 0.1843(3) 0.1792(4) 0.0327(9) Uani 1 1 d . . . A 1
H33A H 1.1295 0.1213 0.2231 0.049 Uiso 1 1 calc R U . A 1
H33B H 1.1357 0.2393 0.1727 0.049 Uiso 1 1 calc R U . A 1
H33C H 1.0833 0.1819 0.1135 0.049 Uiso 1 1 calc R U . A 1
N1A N 0.3639(3) 0.4010(2) 0.9412(2) 0.0234(7) Uani 1 1 d D . . E 1
H1A H 0.385(4) 0.444(3) 0.883(2) 0.026(12) Uiso 1 1 d D . . F 1
N2A N 0.4741(3) 0.2766(2) 0.9127(2) 0.0217(7) Uani 1 1 d . . . E 1
N3A N 0.3793(3) 0.2469(2) 1.0698(2) 0.0228(7) Uani 1 1 d . . . E 1
N4A N 0.2689(3) 0.8728(2) 0.7956(3) 0.0247(7) Uani 1 1 d D . . E 1
H4A H 0.294(4) 0.852(4) 0.747(3) 0.028(12) Uiso 1 1 d D . . G 1
N5A N 0.3323(3) 1.0179(3) 0.6880(3) 0.0307(8) Uani 1 1 d . . . E 1
N6A N 0.2461(3) 1.0087(2) 0.8440(3) 0.0267(7) Uani 1 1 d . . . E 1
N7A N 0.0726(3) 0.6393(3) 0.6245(2) 0.0241(7) Uani 1 1 d D . . E 1
H7A H 0.1445(15) 0.622(4) 0.635(4) 0.027(12) Uiso 1 1 d D . . H 1
N8A N 0.0950(3) 0.6592(3) 0.4604(2) 0.0280(7) Uani 1 1 d . . . E 1
N9A N -0.0824(3) 0.6316(3) 0.5440(2) 0.0248(7) Uani 1 1 d . . . E 1
C1A C 0.2189(3) 0.5362(3) 0.9245(3) 0.0181(7) Uani 1 1 d . . . E 1
C2A C 0.2417(3) 0.6274(3) 0.9288(3) 0.0175(7) Uani 1 1 d . . . E 1
C3A C 0.1808(3) 0.7161(3) 0.8688(3) 0.0191(7) Uani 1 1 d . . . E 1
C4A C 0.1041(3) 0.7150(3) 0.8006(3) 0.0198(7) Uani 1 1 d . . . E 1
C5A C 0.0864(3) 0.6233(3) 0.7949(3) 0.0181(7) Uani 1 1 d . . . E 1
C6A C 0.1433(3) 0.5343(3) 0.8553(3) 0.0182(7) Uani 1 1 d . . . E 1
C7A C 0.2761(3) 0.4386(3) 0.9937(3) 0.0208(7) Uani 1 1 d . . . E 1
H7D H 0.3076 0.4489 1.0501 0.025 Uiso 1 1 calc R U . E 1
H7E H 0.2216 0.3887 1.0210 0.025 Uiso 1 1 calc R U . E 1
C8A C 0.4076(3) 0.3047(3) 0.9762(3) 0.0199(7) Uani 1 1 d . . . E 1
C9A C 0.5205(3) 0.1822(3) 0.9485(3) 0.0237(8) Uani 1 1 d . . . E 1
C10A C 0.4990(3) 0.1181(3) 1.0447(3) 0.0246(8) Uani 1 1 d . . . E 1
H10A H 0.5328 0.0518 1.0698 0.029 Uiso 1 1 calc R U . E 1
C11A C 0.4263(3) 0.1534(3) 1.1035(3) 0.0235(8) Uani 1 1 d . . . E 1
C12A C 0.5970(4) 0.1508(3) 0.8795(3) 0.0317(9) Uani 1 1 d . . . E 1
H12D H 0.6238 0.0806 0.9126 0.048 Uiso 1 1 calc R U . E 1
H12E H 0.6595 0.1917 0.8615 0.048 Uiso 1 1 calc R U . E 1
H12F H 0.5576 0.1596 0.8193 0.048 Uiso 1 1 calc R U . E 1
C13A C 0.3962(4) 0.0883(3) 1.2083(3) 0.0305(9) Uani 1 1 d . . . E 1
H13D H 0.4631 0.0522 1.2438 0.046 Uiso 1 1 calc R U . E 1
H13E H 0.3461 0.0405 1.2067 0.046 Uiso 1 1 calc R U . E 1
H13F H 0.3600 0.1298 1.2427 0.046 Uiso 1 1 calc R U . E 1
C14A C 0.3292(3) 0.6301(3) 0.9969(3) 0.0218(8) Uani 1 1 d . . . E 1
H14C H 0.3629 0.6941 0.9668 0.026 Uiso 1 1 calc R U . E 1
H14D H 0.3877 0.5758 1.0032 0.026 Uiso 1 1 calc R U . E 1
C15A C 0.2837(4) 0.6187(3) 1.1013(3) 0.0252(8) Uani 1 1 d . . . E 1
H15D H 0.3445 0.6156 1.1440 0.038 Uiso 1 1 calc R U . E 1
H15E H 0.2465 0.5574 1.1300 0.038 Uiso 1 1 calc R U . E 1
H15F H 0.2312 0.6760 1.0962 0.038 Uiso 1 1 calc R U . E 1
C16A C 0.1980(3) 0.8141(3) 0.8771(3) 0.0219(8) Uani 1 1 d . . . E 1
H16C H 0.1259 0.8525 0.8752 0.026 Uiso 1 1 calc R U . E 1
H16D H 0.2323 0.8011 0.9416 0.026 Uiso 1 1 calc R U . E 1
C17A C 0.2820(3) 0.9699(3) 0.7760(3) 0.0239(8) Uani 1 1 d . . . E 1
C18A C 0.3521(4) 1.1125(3) 0.6682(4) 0.0358(10) Uani 1 1 d . . . E 1
C19A C 0.3213(4) 1.1580(3) 0.7334(4) 0.0386(11) Uani 1 1 d . . . E 1
H19A H 0.3370 1.2245 0.7195 0.046 Uiso 1 1 calc R U . E 1
C20A C 0.2655(4) 1.1041(3) 0.8217(4) 0.0316(9) Uani 1 1 d . . . E 1
C21A C 0.4100(6) 1.1631(4) 0.5704(5) 0.0547(15) Uani 1 1 d . . . E 1
H21D H 0.4253 1.2299 0.5645 0.082 Uiso 1 1 calc R U . E 1
H21E H 0.3629 1.1685 0.5158 0.082 Uiso 1 1 calc R U . E 1
H21F H 0.4793 1.1240 0.5674 0.082 Uiso 1 1 calc R U . E 1
C22A C 0.2253(5) 1.1491(4) 0.8965(5) 0.0449(12) Uani 1 1 d . . . E 1
H22D H 0.2452 1.2178 0.8736 0.067 Uiso 1 1 calc R U . E 1
H22E H 0.2593 1.1100 0.9608 0.067 Uiso 1 1 calc R U . E 1
H22F H 0.1450 1.1488 0.9037 0.067 Uiso 1 1 calc R U . E 1
C23A C 0.0401(3) 0.8110(3) 0.7346(3) 0.0253(8) Uani 1 1 d . . . E 1
H23C H 0.0279 0.8070 0.6694 0.030 Uiso 1 1 calc R U . E 1
H23D H 0.0845 0.8677 0.7228 0.030 Uiso 1 1 calc R U . E 1
C24A C -0.0714(4) 0.8300(4) 0.7810(4) 0.0348(10) Uani 1 1 d . . . E 1
H24D H -0.1106 0.8911 0.7354 0.052 Uiso 1 1 calc R U . E 1
H24E H -0.0595 0.8373 0.8440 0.052 Uiso 1 1 calc R U . E 1
H24F H -0.1153 0.7737 0.7935 0.052 Uiso 1 1 calc R U . E 1
C25A C 0.0090(3) 0.6221(3) 0.7166(3) 0.0211(7) Uani 1 1 d . . . E 1
H25C H -0.0224 0.5570 0.7386 0.025 Uiso 1 1 calc R U . E 1
H25D H -0.0523 0.6749 0.7060 0.025 Uiso 1 1 calc R U . E 1
C26A C 0.0252(3) 0.6426(3) 0.5399(3) 0.0222(8) Uani 1 1 d . . . E 1
C27A C 0.0499(4) 0.6617(3) 0.3769(3) 0.0337(10) Uani 1 1 d . . . E 1
C28A C -0.0613(4) 0.6494(3) 0.3738(3) 0.0354(10) Uani 1 1 d . . . E 1
H28A H -0.0926 0.6516 0.3145 0.042 Uiso 1 1 calc R U . E 1
C29A C -0.1253(4) 0.6341(3) 0.4590(3) 0.0304(9) Uani 1 1 d . . . E 1
C30A C 0.1261(5) 0.6749(5) 0.2892(4) 0.0494(13) Uani 1 1 d . . . E 1
H30D H 0.0846 0.7076 0.2277 0.074 Uiso 1 1 calc R U . E 1
H30E H 0.1593 0.6096 0.2923 0.074 Uiso 1 1 calc R U . E 1
H30F H 0.1843 0.7161 0.2904 0.074 Uiso 1 1 calc R U . E 1
C31A C -0.2441(4) 0.6136(4) 0.4651(4) 0.0372(11) Uani 1 1 d . . . E 1
H31D H -0.2712 0.6298 0.3980 0.056 Uiso 1 1 calc R U . E 1
H31E H -0.2876 0.6546 0.4964 0.056 Uiso 1 1 calc R U . E 1
H31F H -0.2510 0.5430 0.5049 0.056 Uiso 1 1 calc R U . E 1
C32A C 0.1250(3) 0.4358(3) 0.8467(3) 0.0222(8) Uani 1 1 d . . . E 1
H32C H 0.1922 0.3895 0.8681 0.027 Uiso 1 1 calc R U . E 1
H32D H 0.1125 0.4476 0.7762 0.027 Uiso 1 1 calc R U . E 1
C33A C 0.0268(4) 0.3872(3) 0.9098(3) 0.0297(9) Uani 1 1 d . . . E 1
H33D H 0.0191 0.3239 0.9027 0.045 Uiso 1 1 calc R U . E 1
H33E H -0.0405 0.4317 0.8873 0.045 Uiso 1 1 calc R U . E 1
H33F H 0.0389 0.3749 0.9797 0.045 Uiso 1 1 calc R U . E 1
O1' O 0.4205(2) 0.3041(2) 0.3189(2) 0.0245(6) Uani 1 1 d . . . I 1
O2' O 0.6035(3) 0.2184(3) 0.2506(3) 0.0374(8) Uani 1 1 d D . . I 1
H02' H 0.605(7) 0.168(4) 0.303(3) 0.07(3) Uiso 1 1 d D . . J 1
O3' O 0.7601(2) 0.2540(2) 0.3737(3) 0.0371(7) Uani 1 1 d . . . I 1
H03' H 0.7666 0.2043 0.4273 0.056 Uiso 1 1 calc R U . I 1
O4' O 0.6728(2) 0.3868(2) 0.4724(2) 0.0288(6) Uani 1 1 d D . . I 1
H04' H 0.7408(16) 0.372(4) 0.483(4) 0.045(16) Uiso 1 1 d D . . K 1
O5' O 0.4945(2) 0.4592(2) 0.2570(2) 0.0251(6) Uani 1 1 d . . . I 1
O6' O 0.5945(3) 0.6182(2) 0.2804(2) 0.0295(6) Uani 1 1 d D . . I 1
H06' H 0.564(4) 0.645(4) 0.224(2) 0.034(14) Uiso 1 1 d D . . L 1
C1' C 0.4918(3) 0.3657(3) 0.2487(3) 0.0257(8) Uani 1 1 d . . . I 1
H1' H 0.4669 0.3770 0.1805 0.031 Uiso 1 1 calc R U . I 1
C2' C 0.6056(4) 0.3104(3) 0.2639(3) 0.0285(9) Uani 1 1 d . . . I 1
H2' H 0.6557 0.3522 0.2116 0.034 Uiso 1 1 calc R U . I 1
C3' C 0.6489(3) 0.2979(3) 0.3646(3) 0.0258(8) Uani 1 1 d . . . I 1
H3' H 0.6025 0.2533 0.4185 0.031 Uiso 1 1 calc R U . I 1
C4' C 0.6458(3) 0.3987(3) 0.3747(3) 0.0225(8) Uani 1 1 d . . . I 1
H4' H 0.6993 0.4404 0.3263 0.027 Uiso 1 1 calc R U . I 1
C5' C 0.5304(3) 0.4516(3) 0.3534(3) 0.0222(8) Uani 1 1 d . . . I 1
H5' H 0.4786 0.4120 0.4057 0.027 Uiso 1 1 calc R U . I 1
C6' C 0.5212(4) 0.5572(3) 0.3513(3) 0.0273(8) Uani 1 1 d . . . I 1
H6'A H 0.4447 0.5872 0.3351 0.033 Uiso 1 1 calc R U . I 1
H6'B H 0.5372 0.5552 0.4181 0.033 Uiso 1 1 calc R U . I 1
C7' C 0.3081(3) 0.3276(4) 0.2916(3) 0.0310(9) Uani 1 1 d . . . I 1
H7'A H 0.2628 0.2819 0.3429 0.046 Uiso 1 1 calc R U . I 1
H7'B H 0.2988 0.3211 0.2279 0.046 Uiso 1 1 calc R U . I 1
H7'C H 0.2851 0.3962 0.2854 0.046 Uiso 1 1 calc R U . I 1
O1" O 0.5979(2) 0.6950(2) 0.6576(2) 0.0282(6) Uani 1 1 d . . . M 1
O2" O 0.4807(2) 0.5475(2) 0.7825(2) 0.0278(6) Uani 1 1 d D . . M 1
H02" H 0.546(2) 0.545(4) 0.761(4) 0.039(15) Uiso 1 1 d D . . N 1
O3" O 0.3064(2) 0.5670(2) 0.6444(2) 0.0266(6) Uani 1 1 d D . . M 1
H03" H 0.339(5) 0.511(3) 0.680(4) 0.051(17) Uiso 1 1 d D . . O 1
O4" O 0.3058(3) 0.7430(2) 0.4645(2) 0.0341(7) Uani 1 1 d D . . M 1
H04" H 0.249(3) 0.714(4) 0.466(5) 0.052(19) Uiso 1 1 d D . . P 1
O5" O 0.4478(2) 0.8161(2) 0.6386(2) 0.0258(6) Uani 1 1 d . . . M 1
O6" O 0.2784(3) 0.9544(2) 0.5387(3) 0.0394(8) Uani 1 1 d D . . M 1
H06" H 0.306(5) 0.979(5) 0.574(4) 0.053(19) Uiso 1 1 d D . . Q 1
C1" C 0.5008(3) 0.7232(3) 0.7000(3) 0.0239(8) Uani 1 1 d . . . M 1
H1" H 0.5189 0.7274 0.7645 0.029 Uiso 1 1 calc R U . M 1
C2" C 0.4255(3) 0.6407(3) 0.7209(3) 0.0209(7) Uani 1 1 d . . . M 1
H2" H 0.3595 0.6552 0.7585 0.025 Uiso 1 1 calc R U . M 1
C3" C 0.3858(3) 0.6376(3) 0.6240(3) 0.0226(8) Uani 1 1 d . . . M 1
H3" H 0.4500 0.6185 0.5873 0.027 Uiso 1 1 calc R U . M 1
C4" C 0.3331(3) 0.7395(3) 0.5597(3) 0.0245(8) Uani 1 1 d . . . M 1
H4" H 0.2650 0.7559 0.5937 0.029 Uiso 1 1 calc R U . M 1
C5" C 0.4143(4) 0.8175(3) 0.5443(3) 0.0279(9) Uani 1 1 d . . . M 1
H5" H 0.4810 0.8017 0.5081 0.034 Uiso 1 1 calc R U . M 1
C6" C 0.3681(5) 0.9235(3) 0.4866(3) 0.0384(11) Uani 1 1 d . . . M 1
H6"A H 0.4270 0.9687 0.4745 0.046 Uiso 1 1 calc R U . M 1
H6"B H 0.3426 0.9283 0.4212 0.046 Uiso 1 1 calc R U . M 1
C7" C 0.6875(4) 0.7534(4) 0.6543(5) 0.0445(12) Uani 1 1 d . . . M 1
H7"A H 0.7543 0.7266 0.6293 0.067 Uiso 1 1 calc R U . M 1
H7"B H 0.7003 0.7507 0.7213 0.067 Uiso 1 1 calc R U . M 1
H7"C H 0.6688 0.8227 0.6101 0.067 Uiso 1 1 calc R U . M 1
O1W O 0.6008(6) 0.0359(4) 0.4009(4) 0.0737(15) Uani 1 1 d D . . R 1
H1WA H 0.6295 -0.0035 0.3738 0.1106 Uiso 1 1 calc R U . R 1
H1WB H 0.6437 0.0310 0.4471 0.1106 Uiso 1 1 calc R U . R 1
O1B O 0.1224(4) 0.9015(3) 0.0416(3) 0.0525(10) Uani 1 1 d . . . U 1
H1B H 0.1514 0.9383 -0.0115 0.079 Uiso 1 1 calc R U . U 1
C1B C 0.0965(5) 0.9555(5) 0.1043(5) 0.0555(15) Uani 1 1 d . . . U 1
H1BA H 0.0507 1.0168 0.0682 0.083 Uiso 1 1 calc R U . U 1
H1BB H 0.1646 0.9722 0.1245 0.083 Uiso 1 1 calc R U . U 1
H1BC H 0.0562 0.9147 0.1634 0.083 Uiso 1 1 calc R U . U 1
O1C O 0.4170(2) 0.3782(2) 0.7117(2) 0.0259(6) Uani 1 1 d . . . V 1
H1C H 0.4364 0.3449 0.7705 0.039 Uiso 1 1 calc R U . V 1
C1C C 0.5095(4) 0.3843(3) 0.6462(3) 0.0319(9) Uani 1 1 d . . . V 1
H1CA H 0.4847 0.4127 0.5773 0.048 Uiso 1 1 calc R U . V 1
H1CB H 0.5463 0.3175 0.6602 0.048 Uiso 1 1 calc R U . V 1
H1CC H 0.5611 0.4269 0.6561 0.048 Uiso 1 1 calc R U . V 1
O1D O 0.9170(5) 0.1367(3) 0.8955(3) 0.0647(13) Uani 1 1 d D . . W 1
H1D H 0.883(8) 0.097(4) 0.945(5) 0.10(3) Uiso 1 1 d D . . X 1
C1D C 0.9470(6) 0.0939(5) 0.8275(5) 0.0585(16) Uani 1 1 d . . . W 1
H1D1 H 0.9946 0.1367 0.7761 0.088 Uiso 1 1 calc R U . W 1
H1D2 H 0.8809 0.0859 0.7968 0.088 Uiso 1 1 calc R U . W 1
H1D3 H 0.9869 0.0285 0.8611 0.088 Uiso 1 1 calc R U . W 1
O1E O 0.7553(6) 0.0760(5) 0.5157(5) 0.0977(19) Uani 1 1 d . . . Y 1
H1E H 0.8109 0.0370 0.5127 0.147 Uiso 1 1 calc R U . Y 1
C1E C 0.7654(7) 0.1078(5) 0.5960(5) 0.0671(19) Uani 1 1 d . . . Y 1
H1EA H 0.7001 0.1516 0.5994 0.101 Uiso 1 1 calc R U . Y 1
H1EB H 0.8312 0.1441 0.5855 0.101 Uiso 1 1 calc R U . Y 1
H1EC H 0.7719 0.0496 0.6585 0.101 Uiso 1 1 calc R U . Y 1
O1G O 0.9261(10) 0.9528(8) 0.4996(8) 0.143(3) Uiso 1 1 d D . . Z 1
H1G H 0.9838 0.9829 0.4939 0.215 Uiso 1 1 calc R U . Z 1
C1G C 0.9336(17) 0.9122(14) 0.4226(12) 0.176(7) Uiso 1 1 d D . . Z 1
H1G1 H 0.8896 0.9565 0.3658 0.263 Uiso 1 1 calc R U . Z 1
H1G2 H 0.9055 0.8463 0.4485 0.263 Uiso 1 1 calc R U . Z 1
H1G3 H 1.0106 0.9062 0.4014 0.263 Uiso 1 1 calc R U . Z 1
O1F O 0.0878(18) 0.0674(14) 0.4812(14) 0.251(7) Uiso 1 1 d D . . A 1
H1F H 0.1475 0.0300 0.4968 0.377 Uiso 1 1 calc R U . A 1
C1F C 0.0752(11) 0.1311(9) 0.5413(9) 0.112(3) Uiso 1 1 d D . . A 1
H1F1 H 0.0558 0.0906 0.6101 0.168 Uiso 1 1 calc R U . A 1
H1F2 H 0.0169 0.1848 0.5133 0.168 Uiso 1 1 calc R U . A 1
H1F3 H 0.1448 0.1597 0.5400 0.168 Uiso 1 1 calc R U . A 1

loop_
_atom_site_aniso_label
_atom_site_aniso_U_11
_atom_site_aniso_U_22
_atom_site_aniso_U_33
_atom_site_aniso_U_23
_atom_site_aniso_U_13
_atom_site_aniso_U_12
N1 0.0250(17) 0.0232(16) 0.0272(17) -0.0143(14) 0.0060(13) -0.0041(13)
N2 0.0230(17) 0.0194(15) 0.0265(16) -0.0064(13) -0.0009(13) -0.0013(12)
N3 0.0216(17) 0.0234(16) 0.0288(17) -0.0135(13) 0.0004(13) -0.0017(13)
N4 0.0214(17) 0.0194(15) 0.0234(16) -0.0070(13) -0.0011(13) 0.0026(13)
N5 0.0178(16) 0.0257(17) 0.0316(17) -0.0159(14) -0.0047(13) 0.0004(13)
N6 0.0242(17) 0.0190(15) 0.0279(16) -0.0095(13) -0.0078(13) 0.0019(13)
N7 0.0177(16) 0.0364(18) 0.0196(15) -0.0130(14) -0.0013(12) -0.0047(14)
N8 0.0229(17) 0.0330(18) 0.0188(15) -0.0103(13) -0.0018(13) 0.0016(14)
N9 0.0170(16) 0.0308(17) 0.0261(16) -0.0155(14) -0.0031(12) -0.0013(13)
C1 0.0168(18) 0.0210(17) 0.0204(17) -0.0097(14) 0.0027(13) -0.0020(14)
C2 0.0145(17) 0.0246(18) 0.0174(16) -0.0107(14) 0.0010(13) -0.0017(14)
C3 0.0155(18) 0.0206(17) 0.0173(16) -0.0075(14) 0.0009(13) 0.0001(14)
C4 0.0152(17) 0.0222(18) 0.0193(16) -0.0115(14) 0.0031(13) -0.0024(14)
C5 0.0182(18) 0.0246(18) 0.0171(16) -0.0100(14) 0.0020(14) -0.0029(14)
C6 0.0166(18) 0.0215(18) 0.0189(16) -0.0084(14) 0.0029(13) -0.0013(14)
C7 0.0214(19) 0.0198(17) 0.0234(18) -0.0099(14) 0.0026(14) -0.0036(14)
C8 0.0210(19) 0.0217(18) 0.0235(18) -0.0103(15) -0.0019(14) 0.0000(14)
C9 0.025(2) 0.0214(19) 0.031(2) -0.0052(16) -0.0044(16) 0.0007(15)
C10 0.030(2) 0.0187(18) 0.038(2) -0.0105(16) -0.0028(17) -0.0035(16)
C11 0.024(2) 0.0219(18) 0.032(2) -0.0138(16) -0.0015(16) 0.0033(15)
C12 0.037(2) 0.024(2) 0.039(2) -0.0062(18) 0.0035(19) -0.0044(18)
C13 0.042(3) 0.029(2) 0.042(2) -0.0231(19) 0.007(2) -0.0060(19)
C14 0.0175(18) 0.0257(18) 0.0214(18) -0.0114(15) -0.0021(14) -0.0015(14)
C15 0.023(2) 0.034(2) 0.0245(19) -0.0145(16) -0.0049(15) 0.0002(16)
C16 0.0210(19) 0.0241(18) 0.0205(17) -0.0096(15) 0.0009(14) 0.0006(15)
C17 0.0170(18) 0.0218(18) 0.0303(19) -0.0141(15) -0.0046(14) -0.0009(14)
C18 0.020(2) 0.029(2) 0.043(2) -0.0232(18) -0.0078(17) 0.0019(16)
C19 0.031(2) 0.0232(19) 0.040(2) -0.0173(18) -0.0115(18) 0.0070(17)
C20 0.033(2) 0.0211(19) 0.034(2) -0.0102(17) -0.0111(18) 0.0016(16)
C21 0.028(2) 0.033(2) 0.051(3) -0.025(2) -0.001(2) 0.0048(18)
C22 0.047(3) 0.025(2) 0.034(2) -0.0081(18) -0.010(2) 0.0020(19)
C23 0.0209(19) 0.0242(18) 0.0237(18) -0.0119(15) 0.0002(14) -0.0009(15)
C24 0.027(2) 0.026(2) 0.036(2) -0.0118(17) 0.0016(17) -0.0061(17)
C25 0.0193(19) 0.031(2) 0.0202(18) -0.0116(15) -0.0009(14) -0.0029(16)
C26 0.0207(19) 0.0242(18) 0.0204(17) -0.0105(14) -0.0011(14) 0.0017(15)
C27 0.032(2) 0.037(2) 0.0192(18) -0.0135(16) -0.0023(16) 0.0066(18)
C28 0.030(2) 0.047(3) 0.028(2) -0.0217(19) -0.0083(17) 0.0073(19)
C29 0.024(2) 0.034(2) 0.028(2) -0.0202(17) -0.0086(16) 0.0059(16)
C30 0.040(3) 0.060(3) 0.024(2) -0.019(2) 0.0025(19) 0.004(2)
C31 0.025(2) 0.050(3) 0.048(3) -0.033(2) -0.0107(19) 0.001(2)
C32 0.024(2) 0.0225(19) 0.0251(18) -0.0069(15) -0.0068(15) 0.0015(15)
C33 0.027(2) 0.030(2) 0.041(2) -0.0151(18) -0.0042(18) 0.0074(17)
N1A 0.0216(17) 0.0189(15) 0.0246(16) -0.0040(13) 0.0018(13) 0.0033(13)
N2A 0.0209(16) 0.0202(15) 0.0247(16) -0.0092(13) -0.0036(12) -0.0006(12)
N3A 0.0226(17) 0.0234(16) 0.0224(16) -0.0084(13) -0.0052(13) -0.0007(13)
N4A 0.0313(19) 0.0174(15) 0.0280(17) -0.0113(13) 0.0046(14) -0.0061(13)
N5A 0.0299(19) 0.0231(17) 0.0356(19) -0.0059(14) -0.0019(15) -0.0051(14)
N6A 0.0264(18) 0.0201(16) 0.0358(18) -0.0129(14) -0.0052(14) -0.0004(13)
N7A 0.0203(17) 0.0378(19) 0.0178(15) -0.0140(14) -0.0033(13) -0.0027(14)
N8A 0.033(2) 0.0312(18) 0.0193(16) -0.0100(14) -0.0017(14) 0.0004(15)
N9A 0.0258(18) 0.0279(17) 0.0250(16) -0.0150(14) -0.0095(13) 0.0033(14)
C1A 0.0174(18) 0.0230(18) 0.0149(16) -0.0085(14) 0.0011(13) -0.0017(14)
C2A 0.0163(18) 0.0206(17) 0.0164(16) -0.0084(13) 0.0032(13) -0.0009(13)
C3A 0.0202(18) 0.0201(17) 0.0183(16) -0.0090(14) 0.0019(13) -0.0016(14)
C4A 0.0187(18) 0.0229(18) 0.0187(16) -0.0093(14) 0.0007(14) -0.0008(14)
C5A 0.0170(18) 0.0232(18) 0.0161(16) -0.0098(14) 0.0006(13) -0.0015(14)
C6A 0.0156(18) 0.0213(17) 0.0189(16) -0.0090(14) 0.0031(13) -0.0030(14)
C7A 0.0215(19) 0.0206(18) 0.0206(17) -0.0090(14) -0.0010(14) 0.0012(14)
C8A 0.0155(18) 0.0199(17) 0.0251(18) -0.0091(14) -0.0041(14) -0.0006(14)
C9A 0.0199(19) 0.0233(18) 0.030(2) -0.0128(16) -0.0059(15) 0.0004(15)
C10A 0.025(2) 0.0182(17) 0.029(2) -0.0073(15) -0.0054(16) -0.0008(15)
C11A 0.022(2) 0.0214(18) 0.0265(19) -0.0070(15) -0.0056(15) -0.0024(15)
C12A 0.034(2) 0.029(2) 0.033(2) -0.0145(18) -0.0009(18) 0.0033(18)
C13A 0.032(2) 0.0235(19) 0.030(2) -0.0038(16) -0.0013(17) 0.0022(17)
C14A 0.0197(19) 0.0270(19) 0.0209(18) -0.0111(15) -0.0014(14) -0.0027(15)
C15A 0.028(2) 0.031(2) 0.0202(18) -0.0129(16) -0.0019(15) -0.0055(16)
C16A 0.025(2) 0.0200(18) 0.0218(17) -0.0098(14) 0.0019(14) -0.0026(15)
C17A 0.0222(19) 0.0184(18) 0.030(2) -0.0067(15) -0.0038(15) -0.0025(14)
C18A 0.031(2) 0.024(2) 0.047(3) -0.0057(19) -0.0025(19) -0.0066(17)
C19A 0.036(3) 0.019(2) 0.058(3) -0.0097(19) -0.007(2) -0.0072(17)
C20A 0.028(2) 0.0212(19) 0.048(3) -0.0146(18) -0.0080(18) -0.0030(16)
C21A 0.065(4) 0.035(3) 0.056(3) -0.006(2) 0.012(3) -0.018(3)
C22A 0.047(3) 0.031(2) 0.067(3) -0.030(2) -0.006(3) -0.002(2)
C23A 0.026(2) 0.0240(19) 0.0238(18) -0.0068(15) -0.0030(15) -0.0008(16)
C24A 0.030(2) 0.033(2) 0.040(2) -0.0144(19) -0.0065(19) 0.0106(18)
C25A 0.0175(18) 0.0273(19) 0.0203(17) -0.0109(15) -0.0031(14) -0.0005(15)
C26A 0.023(2) 0.0233(18) 0.0216(18) -0.0105(15) -0.0060(15) 0.0028(15)
C27A 0.047(3) 0.030(2) 0.026(2) -0.0133(17) -0.0055(19) 0.0030(19)
C28A 0.044(3) 0.039(2) 0.027(2) -0.0177(18) -0.0164(19) 0.009(2)
C29A 0.034(2) 0.030(2) 0.031(2) -0.0172(17) -0.0158(18) 0.0092(17)
C30A 0.062(4) 0.060(3) 0.027(2) -0.018(2) 0.001(2) 0.000(3)
C31A 0.032(2) 0.041(3) 0.047(3) -0.026(2) -0.020(2) 0.006(2)
C32A 0.0212(19) 0.0258(19) 0.0252(19) -0.0152(15) 0.0005(15) -0.0047(15)
C33A 0.028(2) 0.031(2) 0.032(2) -0.0128(17) 0.0026(17) -0.0097(17)
O1' 0.0194(14) 0.0290(14) 0.0254(13) -0.0100(11) 0.0031(11) -0.0065(11)
O2' 0.0345(18) 0.0367(18) 0.054(2) -0.0318(17) 0.0144(15) -0.0093(14)
O3' 0.0173(14) 0.0361(17) 0.061(2) -0.0226(15) 0.0033(13) -0.0001(12)
O4' 0.0213(15) 0.0420(17) 0.0246(14) -0.0146(12) -0.0010(11) -0.0009(12)
O5' 0.0286(15) 0.0258(14) 0.0231(13) -0.0109(11) -0.0024(11) -0.0047(11)
O6' 0.0315(16) 0.0282(15) 0.0295(15) -0.0098(12) -0.0022(12) -0.0088(12)
C1' 0.028(2) 0.029(2) 0.0244(19) -0.0133(16) 0.0053(15) -0.0110(16)
C2' 0.026(2) 0.030(2) 0.038(2) -0.0220(18) 0.0114(17) -0.0103(17)
C3' 0.0165(19) 0.026(2) 0.037(2) -0.0156(17) 0.0049(15) -0.0026(15)
C4' 0.0203(19) 0.0254(19) 0.0227(18) -0.0100(15) 0.0030(14) -0.0035(15)
C5' 0.0209(19) 0.028(2) 0.0204(17) -0.0123(15) 0.0005(14) -0.0043(15)
C6' 0.026(2) 0.029(2) 0.030(2) -0.0143(17) -0.0010(16) -0.0023(16)
C7' 0.022(2) 0.044(2) 0.029(2) -0.0155(18) -0.0032(16) -0.0025(18)
O1" 0.0191(14) 0.0350(15) 0.0370(16) -0.0205(13) 0.0049(12) -0.0073(12)
O2" 0.0262(16) 0.0246(14) 0.0303(15) -0.0077(12) -0.0040(12) -0.0009(12)
O3" 0.0228(15) 0.0253(14) 0.0321(15) -0.0107(12) -0.0024(11) -0.0030(11)
O4" 0.0392(19) 0.0408(18) 0.0208(14) -0.0083(12) -0.0041(12) -0.0082(14)
O5" 0.0310(15) 0.0225(13) 0.0229(13) -0.0073(11) -0.0002(11) -0.0032(11)
O6" 0.044(2) 0.0335(17) 0.0381(18) -0.0112(14) -0.0065(15) 0.0022(15)
C1" 0.022(2) 0.0277(19) 0.0232(18) -0.0114(15) 0.0016(15) -0.0014(15)
C2" 0.0192(18) 0.0225(18) 0.0204(17) -0.0081(14) 0.0012(13) 0.0005(14)
C3" 0.0210(19) 0.0245(18) 0.0242(18) -0.0112(15) 0.0011(14) -0.0039(15)
C4" 0.028(2) 0.028(2) 0.0172(17) -0.0080(15) -0.0008(14) -0.0012(16)
C5" 0.032(2) 0.029(2) 0.0197(18) -0.0056(16) 0.0017(16) -0.0066(17)
C6" 0.054(3) 0.028(2) 0.028(2) -0.0036(17) -0.004(2) -0.006(2)
C7" 0.026(2) 0.058(3) 0.066(3) -0.040(3) 0.009(2) -0.018(2)
O1W 0.100(4) 0.073(3) 0.054(3) -0.023(2) 0.008(3) -0.043(3)
O1B 0.073(3) 0.046(2) 0.045(2) -0.0257(17) 0.0045(19) -0.0020(19)
C1B 0.055(4) 0.059(3) 0.062(4) -0.037(3) -0.008(3) 0.013(3)
O1C 0.0273(15) 0.0259(14) 0.0253(14) -0.0110(11) 0.0009(11) -0.0015(11)
C1C 0.032(2) 0.036(2) 0.027(2) -0.0114(17) 0.0019(17) -0.0029(18)
O1D 0.096(4) 0.048(2) 0.051(2) -0.022(2) 0.023(2) -0.009(2)
C1D 0.076(4) 0.054(3) 0.048(3) -0.024(3) 0.014(3) -0.003(3)
O1E 0.106(5) 0.079(4) 0.100(4) -0.024(3) -0.028(4) 0.004(4)
C1E 0.085(5) 0.059(4) 0.053(4) -0.018(3) -0.021(3) 0.012(3)

loop_
_atom_type_symbol
_atom_type_description
_atom_type_scat_dispersion_real
_atom_type_scat_dispersion_imag
_atom_type_scat_source
C C 0.0033 0.0016 'International Tables Vol C Tables 4.2.6.8 and 6.1.1.4'
H H 0.0000 0.0000 'International Tables Vol C Tables 4.2.6.8 and 6.1.1.4'
N N 0.0061 0.0033 'International Tables Vol C Tables 4.2.6.8 and 6.1.1.4'
O O 0.0106 0.0060 'International Tables Vol C Tables 4.2.6.8 and 6.1.1.4'

loop_
_geom_angle_atom_site_label_1
_geom_angle_atom_site_label_2
_geom_angle_atom_site_label_3
_geom_angle
_geom_angle_site_symmetry_1
_geom_angle_site_symmetry_3
_geom_angle_publ_flag
C8 N1 C7 123.5(3) . . ?
C8 N1 H1 118(4) . . ?
C7 N1 H1 116(4) . . ?
C9 N2 C8 117.5(3) . . ?
C11 N3 C8 115.9(3) . . ?
C17 N4 C16 120.8(3) . . ?
C17 N4 H4 120(4) . . ?
C16 N4 H4 118(4) . . ?
C18 N5 C17 115.8(4) . . ?
C17 N6 C20 115.6(4) . . ?
C26 N7 C25 123.2(3) . . ?
C26 N7 H7 117(4) . . ?
C25 N7 H7 116(4) . . ?
C27 N8 C26 116.0(4) . . ?
C26 N9 C29 115.3(3) . . ?
C6 C1 C2 120.0(3) . . ?
C6 C1 C7 119.3(3) . . ?
C2 C1 C7 120.6(3) . . ?
C3 C2 C1 119.9(3) . . ?
C3 C2 C14 120.5(3) . . ?
C1 C2 C14 119.6(3) . . ?
C2 C3 C4 120.4(3) . . ?
C2 C3 C16 120.6(3) . . ?
C4 C3 C16 119.0(3) . . ?
C5 C4 C3 119.2(3) . . ?
C5 C4 C23 120.2(3) . . ?
C3 C4 C23 120.7(3) . . ?
C6 C5 C4 120.6(3) . . ?
C6 C5 C25 120.0(3) . . ?
C4 C5 C25 119.3(3) . . ?
C1 C6 C5 119.6(3) . . ?
C1 C6 C32 120.1(3) . . ?
C5 C6 C32 120.3(3) . . ?
N1 C7 C1 111.0(3) . . ?
N1 C7 H7B 109.5 . . ?
C1 C7 H7B 109.4 . . ?
N1 C7 H7C 109.4 . . ?
C1 C7 H7C 109.5 . . ?
H7B C7 H7C 108.0 . . ?
N1 C8 N3 118.7(4) . . ?
N1 C8 N2 115.9(3) . . ?
N3 C8 N2 125.4(4) . . ?
N2 C9 C10 121.0(4) . . ?
N2 C9 C12 116.8(4) . . ?
C10 C9 C12 122.3(4) . . ?
C11 C10 C9 118.0(4) . . ?
C11 C10 H10 121.0 . . ?
C9 C10 H10 121.0 . . ?
N3 C11 C10 122.2(4) . . ?
N3 C11 C13 115.9(4) . . ?
C10 C11 C13 121.9(4) . . ?
C9 C12 H12A 109.5 . . ?
C9 C12 H12B 109.5 . . ?
H12A C12 H12B 109.5 . . ?
C9 C12 H12C 109.5 . . ?
H12A C12 H12C 109.5 . . ?
H12B C12 H12C 109.5 . . ?
C11 C13 H13A 109.5 . . ?
C11 C13 H13B 109.5 . . ?
H13A C13 H13B 109.5 . . ?
C11 C13 H13C 109.5 . . ?
H13A C13 H13C 109.5 . . ?
H13B C13 H13C 109.5 . . ?
C2 C14 C15 113.9(3) . . ?
C2 C14 H14A 108.8 . . ?
C15 C14 H14A 108.8 . . ?
C2 C14 H14B 108.8 . . ?
C15 C14 H14B 108.8 . . ?
H14A C14 H14B 107.7 . . ?
C14 C15 H15A 109.5 . . ?
C14 C15 H15B 109.5 . . ?
H15A C15 H15B 109.5 . . ?
C14 C15 H15C 109.5 . . ?
H15A C15 H15C 109.5 . . ?
H15B C15 H15C 109.5 . . ?
N4 C16 C3 111.6(3) . . ?
N4 C16 H16A 109.3 . . ?
C3 C16 H16A 109.3 . . ?
N4 C16 H16B 109.3 . . ?
C3 C16 H16B 109.3 . . ?
H16A C16 H16B 108.0 . . ?
N6 C17 N5 126.5(3) . . ?
N6 C17 N4 118.1(3) . . ?
N5 C17 N4 115.3(3) . . ?
N5 C18 C19 121.3(4) . . ?
N5 C18 C21 116.2(4) . . ?
C19 C18 C21 122.6(4) . . ?
C18 C19 C20 118.6(4) . . ?
C18 C19 H19 120.7 . . ?
C20 C19 H19 120.7 . . ?
N6 C20 C19 122.0(4) . . ?
N6 C20 C22 115.8(4) . . ?
C19 C20 C22 122.2(4) . . ?
C18 C21 H21A 109.5 . . ?
C18 C21 H21B 109.5 . . ?
H21A C21 H21B 109.5 . . ?
C18 C21 H21C 109.5 . . ?
H21A C21 H21C 109.5 . . ?
H21B C21 H21C 109.5 . . ?
C20 C22 H22A 109.5 . . ?
C20 C22 H22B 109.5 . . ?
H22A C22 H22B 109.5 . . ?
C20 C22 H22C 109.5 . . ?
H22A C22 H22C 109.5 . . ?
H22B C22 H22C 109.5 . . ?
C4 C23 C24 111.9(3) . . ?
C4 C23 H23A 109.2 . . ?
C24 C23 H23A 109.2 . . ?
C4 C23 H23B 109.2 . . ?
C24 C23 H23B 109.2 . . ?
H23A C23 H23B 107.9 . . ?
C23 C24 H24A 109.5 . . ?
C23 C24 H24B 109.5 . . ?
H24A C24 H24B 109.5 . . ?
C23 C24 H24C 109.5 . . ?
H24A C24 H24C 109.5 . . ?
H24B C24 H24C 109.5 . . ?
N7 C25 C5 107.6(3) . . ?
N7 C25 H25A 110.2 . . ?
C5 C25 H25A 110.2 . . ?
N7 C25 H25B 110.2 . . ?
C5 C25 H25B 110.2 . . ?
H25A C25 H25B 108.5 . . ?
N9 C26 N8 127.2(4) . . ?
N9 C26 N7 117.5(3) . . ?
N8 C26 N7 115.3(4) . . ?
N8 C27 C28 120.8(4) . . ?
N8 C27 C30 117.3(4) . . ?
C28 C27 C30 121.9(4) . . ?
C27 C28 C29 119.2(4) . . ?
C27 C28 H28 120.4 . . ?
C29 C28 H28 120.4 . . ?
N9 C29 C28 121.5(4) . . ?
N9 C29 C31 116.5(4) . . ?
C28 C29 C31 122.0(4) . . ?
C27 C30 H30A 109.4 . . ?
C27 C30 H30B 109.5 . . ?
H30A C30 H30B 109.5 . . ?
C27 C30 H30C 109.5 . . ?
H30A C30 H30C 109.5 . . ?
H30B C30 H30C 109.5 . . ?
C29 C31 H31A 109.5 . . ?
C29 C31 H31B 109.5 . . ?
H31A C31 H31B 109.5 . . ?
C29 C31 H31C 109.5 . . ?
H31A C31 H31C 109.5 . . ?
H31B C31 H31C 109.5 . . ?
C6 C32 C33 113.8(3) . . ?
C6 C32 H32A 108.8 . . ?
C33 C32 H32A 108.8 . . ?
C6 C32 H32B 108.8 . . ?
C33 C32 H32B 108.8 . . ?
H32A C32 H32B 107.7 . . ?
C32 C33 H33A 109.5 . . ?
C32 C33 H33B 109.5 . . ?
H33A C33 H33B 109.5 . . ?
C32 C33 H33C 109.5 . . ?
H33A C33 H33C 109.5 . . ?
H33B C33 H33C 109.5 . . ?
C8A N1A C7A 122.8(3) . . ?
C8A N1A H1A 121(3) . . ?
C7A N1A H1A 116(3) . . ?
C9A N2A C8A 116.1(3) . . ?
C11A N3A C8A 116.0(3) . . ?
C17A N4A C16A 122.6(3) . . ?
C17A N4A H4A 114(3) . . ?
C16A N4A H4A 122(3) . . ?
C18A N5A C17A 116.6(4) . . ?
C17A N6A C20A 115.6(4) . . ?
C26A N7A C25A 121.6(3) . . ?
C26A N7A H7A 121(3) . . ?
C25A N7A H7A 113(3) . . ?
C27A N8A C26A 115.4(4) . . ?
C26A N9A C29A 115.3(4) . . ?
C2A C1A C6A 120.4(3) . . ?
C2A C1A C7A 120.5(3) . . ?
C6A C1A C7A 119.0(3) . . ?
C1A C2A C3A 119.0(3) . . ?
C1A C2A C14A 120.4(3) . . ?
C3A C2A C14A 120.6(3) . . ?
C4A C3A C2A 120.9(3) . . ?
C4A C3A C16A 119.0(3) . . ?
C2A C3A C16A 120.1(3) . . ?
C3A C4A C5A 118.8(3) . . ?
C3A C4A C23A 120.9(3) . . ?
C5A C4A C23A 120.4(3) . . ?
C6A C5A C4A 121.4(3) . . ?
C6A C5A C25A 119.3(3) . . ?
C4A C5A C25A 119.1(3) . . ?
C5A C6A C1A 119.3(3) . . ?
C5A C6A C32A 120.8(3) . . ?
C1A C6A C32A 119.9(3) . . ?
N1A C7A C1A 111.0(3) . . ?
N1A C7A H7D 109.4 . . ?
C1A C7A H7D 109.4 . . ?
N1A C7A H7E 109.4 . . ?
C1A C7A H7E 109.4 . . ?
H7D C7A H7E 108.0 . . ?
N2A C8A N3A 126.7(3) . . ?
N2A C8A N1A 116.1(3) . . ?
N3A C8A N1A 117.2(3) . . ?
N2A C9A C10A 121.3(4) . . ?
N2A C9A C12A 116.7(4) . . ?
C10A C9A C12A 122.1(4) . . ?
C9A C10A C11A 118.2(3) . . ?
C9A C10A H10A 120.9 . . ?
C11A C10A H10A 120.9 . . ?
N3A C11A C10A 121.7(4) . . ?
N3A C11A C13A 116.5(4) . . ?
C10A C11A C13A 121.8(3) . . ?
C9A C12A H12D 109.5 . . ?
C9A C12A H12E 109.5 . . ?
H12D C12A H12E 109.5 . . ?
C9A C12A H12F 109.5 . . ?
H12D C12A H12F 109.5 . . ?
H12E C12A H12F 109.5 . . ?
C11A C13A H13D 109.5 . . ?
C11A C13A H13E 109.5 . . ?
H13D C13A H13E 109.5 . . ?
C11A C13A H13F 109.5 . . ?
H13D C13A H13F 109.5 . . ?
H13E C13A H13F 109.5 . . ?
C2A C14A C15A 112.7(3) . . ?
C2A C14A H14C 109.1 . . ?
C15A C14A H14C 109.1 . . ?
C2A C14A H14D 109.0 . . ?
C15A C14A H14D 109.0 . . ?
H14C C14A H14D 107.8 . . ?
C14A C15A H15D 109.5 . . ?
C14A C15A H15E 109.5 . . ?
H15D C15A H15E 109.5 . . ?
C14A C15A H15F 109.5 . . ?
H15D C15A H15F 109.5 . . ?
H15E C15A H15F 109.5 . . ?
N4A C16A C3A 111.0(3) . . ?
N4A C16A H16C 109.5 . . ?
C3A C16A H16C 109.4 . . ?
N4A C16A H16D 109.4 . . ?
C3A C16A H16D 109.4 . . ?
H16C C16A H16D 108.0 . . ?
N6A C17A N5A 126.5(4) . . ?
N6A C17A N4A 118.6(4) . . ?
N5A C17A N4A 114.8(4) . . ?
N5A C18A C19A 121.3(4) . . ?
N5A C18A C21A 115.3(4) . . ?
C19A C18A C21A 123.4(4) . . ?
C18A C19A C20A 118.5(4) . . ?
C18A C19A H19A 120.7 . . ?
C20A C19A H19A 120.7 . . ?
N6A C20A C19A 121.3(4) . . ?
N6A C20A C22A 116.4(4) . . ?
C19A C20A C22A 122.3(4) . . ?
C18A C21A H21D 109.5 . . ?
C18A C21A H21E 109.5 . . ?
H21D C21A H21E 109.5 . . ?
C18A C21A H21F 109.5 . . ?
H21D C21A H21F 109.5 . . ?
H21E C21A H21F 109.5 . . ?
C20A C22A H22D 109.5 . . ?
C20A C22A H22E 109.5 . . ?
H22D C22A H22E 109.5 . . ?
C20A C22A H22F 109.5 . . ?
H22D C22A H22F 109.5 . . ?
H22E C22A H22F 109.5 . . ?
C4A C23A C24A 112.2(3) . . ?
C4A C23A H23C 109.2 . . ?
C24A C23A H23C 109.2 . . ?
C4A C23A H23D 109.2 . . ?
C24A C23A H23D 109.2 . . ?
H23C C23A H23D 107.9 . . ?
C23A C24A H24D 109.5 . . ?
C23A C24A H24E 109.5 . . ?
H24D C24A H24E 109.5 . . ?
C23A C24A H24F 109.5 . . ?
H24D C24A H24F 109.5 . . ?
H24E C24A H24F 109.5 . . ?
N7A C25A C5A 107.8(3) . . ?
N7A C25A H25C 110.1 . . ?
C5A C25A H25C 110.1 . . ?
N7A C25A H25D 110.1 . . ?
C5A C25A H25D 110.1 . . ?
H25C C25A H25D 108.5 . . ?
N9A C26A N8A 127.9(4) . . ?
N9A C26A N7A 117.4(3) . . ?
N8A C26A N7A 114.6(4) . . ?
N8A C27A C28A 121.2(4) . . ?
N8A C27A C30A 116.6(5) . . ?
C28A C27A C30A 122.1(4) . . ?
C29A C28A C27A 118.6(4) . . ?
C29A C28A H28A 120.7 . . ?
C27A C28A H28A 120.7 . . ?
N9A C29A C28A 121.5(4) . . ?
N9A C29A C31A 115.8(4) . . ?
C28A C29A C31A 122.6(4) . . ?
C27A C30A H30D 109.5 . . ?
C27A C30A H30E 109.5 . . ?
H30D C30A H30E 109.5 . . ?
C27A C30A H30F 109.5 . . ?
H30D C30A H30F 109.5 . . ?
H30E C30A H30F 109.5 . . ?
C29A C31A H31D 109.4 . . ?
C29A C31A H31E 109.5 . . ?
H31D C31A H31E 109.5 . . ?
C29A C31A H31F 109.5 . . ?
H31D C31A H31F 109.5 . . ?
H31E C31A H31F 109.5 . . ?
C6A C32A C33A 112.5(3) . . ?
C6A C32A H32C 109.1 . . ?
C33A C32A H32C 109.1 . . ?
C6A C32A H32D 109.1 . . ?
C33A C32A H32D 109.1 . . ?
H32C C32A H32D 107.8 . . ?
C32A C33A H33D 109.5 . . ?
C32A C33A H33E 109.5 . . ?
H33D C33A H33E 109.5 . . ?
C32A C33A H33F 109.5 . . ?
H33D C33A H33F 109.5 . . ?
H33E C33A H33F 109.5 . . ?
C1' O1' C7' 113.3(3) . . ?
C2' O2' H02' 114(6) . . ?
C3' O3' H03' 109.5 . . ?
C4' O4' H04' 112(4) . . ?
C1' O5' C5' 113.4(3) . . ?
C6' O6' H06' 110(4) . . ?
O1' C1' O5' 112.7(3) . . ?
O1' C1' C2' 107.4(3) . . ?
O5' C1' C2' 110.3(3) . . ?
O1' C1' H1' 108.8 . . ?
O5' C1' H1' 108.8 . . ?
C2' C1' H1' 108.8 . . ?
O2' C2' C1' 110.1(3) . . ?
O2' C2' C3' 113.4(4) . . ?
C1' C2' C3' 110.1(3) . . ?
O2' C2' H2' 107.7 . . ?
C1' C2' H2' 107.7 . . ?
C3' C2' H2' 107.7 . . ?
O3' C3' C2' 109.2(3) . . ?
O3' C3' C4' 109.2(3) . . ?
C2' C3' C4' 110.5(3) . . ?
O3' C3' H3' 109.3 . . ?
C2' C3' H3' 109.3 . . ?
C4' C3' H3' 109.4 . . ?
O4' C4' C5' 108.0(3) . . ?
O4' C4' C3' 110.9(3) . . ?
C5' C4' C3' 109.7(3) . . ?
O4' C4' H4' 109.4 . . ?
C5' C4' H4' 109.4 . . ?
C3' C4' H4' 109.4 . . ?
O5' C5' C6' 106.2(3) . . ?
O5' C5' C4' 110.6(3) . . ?
C6' C5' C4' 113.9(3) . . ?
O5' C5' H5' 108.7 . . ?
C6' C5' H5' 108.7 . . ?
C4' C5' H5' 108.7 . . ?
O6' C6' C5' 112.4(3) . . ?
O6' C6' H6'A 109.1 . . ?
C5' C6' H6'A 109.1 . . ?
O6' C6' H6'B 109.1 . . ?
C5' C6' H6'B 109.1 . . ?
H6'A C6' H6'B 107.9 . . ?
O1' C7' H7'A 109.5 . . ?
O1' C7' H7'B 109.5 . . ?
H7'A C7' H7'B 109.5 . . ?
O1' C7' H7'C 109.5 . . ?
H7'A C7' H7'C 109.5 . . ?
H7'B C7' H7'C 109.5 . . ?
C1" O1" C7" 113.4(3) . . ?
C2" O2" H02" 108(4) . . ?
C3" O3" H03" 106(5) . . ?
C4" O4" H04" 113(5) . . ?
C1" O5" C5" 113.5(3) . . ?
C6" O6" H06" 106(5) . . ?
O1" C1" O5" 113.5(3) . . ?
O1" C1" C2" 106.6(3) . . ?
O5" C1" C2" 110.5(3) . . ?
O1" C1" H1" 108.7 . . ?
O5" C1" H1" 108.7 . . ?
C2" C1" H1" 108.7 . . ?
O2" C2" C1" 109.6(3) . . ?
O2" C2" C3" 112.2(3) . . ?
C1" C2" C3" 111.0(3) . . ?
O2" C2" H2" 108.0 . . ?
C1" C2" H2" 108.0 . . ?
C3" C2" H2" 108.0 . . ?
O3" C3" C4" 108.6(3) . . ?
O3" C3" C2" 110.5(3) . . ?
C4" C3" C2" 109.8(3) . . ?
O3" C3" H3" 109.3 . . ?
C4" C3" H3" 109.3 . . ?
C2" C3" H3" 109.3 . . ?
O4" C4" C3" 111.7(3) . . ?
O4" C4" C5" 107.8(3) . . ?
C3" C4" C5" 109.2(3) . . ?
O4" C4" H4" 109.3 . . ?
C3" C4" H4" 109.3 . . ?
C5" C4" H4" 109.3 . . ?
O5" C5" C6" 105.9(3) . . ?
O5" C5" C4" 110.7(3) . . ?
C6" C5" C4" 114.0(4) . . ?
O5" C5" H5" 108.7 . . ?
C6" C5" H5" 108.7 . . ?
C4" C5" H5" 108.7 . . ?
O6" C6" C5" 111.8(4) . . ?
O6" C6" H6"A 109.3 . . ?
C5" C6" H6"A 109.3 . . ?
O6" C6" H6"B 109.2 . . ?
C5" C6" H6"B 109.3 . . ?
H6"A C6" H6"B 107.9 . . ?
O1" C7" H7"A 109.5 . . ?
O1" C7" H7"B 109.5 . . ?
H7"A C7" H7"B 109.5 . . ?
O1" C7" H7"C 109.5 . . ?
H7"A C7" H7"C 109.5 . . ?
H7"B C7" H7"C 109.5 . . ?
H1WA O1W H1WB 106.6 . . ?
C1B O1B H1B 109.5 . . ?
O1B C1B H1BA 109.4 . . ?
O1B C1B H1BB 109.5 . . ?
H1BA C1B H1BB 109.5 . . ?
O1B C1B H1BC 109.5 . . ?
H1BA C1B H1BC 109.5 . . ?
H1BB C1B H1BC 109.5 . . ?
C1C O1C H1C 109.4 . . ?
O1C C1C H1CA 109.4 . . ?
O1C C1C H1CB 109.5 . . ?
H1CA C1C H1CB 109.5 . . ?
O1C C1C H1CC 109.5 . . ?
H1CA C1C H1CC 109.5 . . ?
H1CB C1C H1CC 109.5 . . ?
C1D O1D H1D 111(4) . . ?
O1D C1D H1D1 109.5 . . ?
O1D C1D H1D2 109.4 . . ?
H1D1 C1D H1D2 109.5 . . ?
O1D C1D H1D3 109.5 . . ?
H1D1 C1D H1D3 109.5 . . ?
H1D2 C1D H1D3 109.5 . . ?
C1E O1E H1E 110.3 . . ?
O1E C1E H1EA 109.5 . . ?
O1E C1E H1EB 109.5 . . ?
H1EA C1E H1EB 109.5 . . ?
O1E C1E H1EC 109.4 . . ?
H1EA C1E H1EC 109.5 . . ?
H1EB C1E H1EC 109.5 . . ?
C1G O1G H1G 106.5 . . ?
O1G C1G H1G1 109.3 . . ?
O1G C1G H1G2 109.7 . . ?
H1G1 C1G H1G2 109.2 . . ?
O1G C1G H1G3 110.2 . . ?
H1G1 C1G H1G3 109.1 . . ?
H1G2 C1G H1G3 109.2 . . ?
C1F O1F H1F 108.9 . . ?
O1F C1F H1F1 109.3 . . ?
O1F C1F H1F2 109.3 . . ?
H1F1 C1F H1F2 109.5 . . ?
O1F C1F H1F3 109.8 . . ?
H1F1 C1F H1F3 109.5 . . ?
H1F2 C1F H1F3 109.5 . . ?

loop_
_geom_bond_atom_site_label_1
_geom_bond_atom_site_label_2
_geom_bond_distance
_geom_bond_site_symmetry_2
_geom_bond_publ_flag
N1 C8 1.348(5) . ?
N1 C7 1.451(5) . ?
N1 H1 0.889(15) . ?
N2 C9 1.333(5) . ?
N2 C8 1.361(5) . ?
N3 C11 1.351(5) . ?
N3 C8 1.356(5) . ?
N4 C17 1.364(5) . ?
N4 C16 1.464(5) . ?
N4 H4 0.888(14) . ?
N5 C18 1.351(5) . ?
N5 C17 1.362(5) . ?
N6 C17 1.340(5) . ?
N6 C20 1.349(5) . ?
N7 C26 1.360(5) . ?
N7 C25 1.462(5) . ?
N7 H7 0.898(15) . ?
N8 C27 1.345(5) . ?
N8 C26 1.358(5) . ?
N9 C26 1.345(5) . ?
N9 C29 1.349(5) . ?
C1 C6 1.408(5) . ?
C1 C2 1.410(5) . ?
C1 C7 1.518(5) . ?
C2 C3 1.403(5) . ?
C2 C14 1.529(5) . ?
C3 C4 1.413(5) . ?
C3 C16 1.530(5) . ?
C4 C5 1.410(5) . ?
C4 C23 1.513(5) . ?
C5 C6 1.409(5) . ?
C5 C25 1.514(5) . ?
C6 C32 1.520(5) . ?
C7 H7B 0.9900 . ?
C7 H7C 0.9900 . ?
C9 C10 1.399(6) . ?
C9 C12 1.492(6) . ?
C10 C11 1.382(6) . ?
C10 H10 0.9500 . ?
C11 C13 1.509(6) . ?
C12 H12A 0.9800 . ?
C12 H12B 0.9800 . ?
C12 H12C 0.9800 . ?
C13 H13A 0.9800 . ?
C13 H13B 0.9800 . ?
C13 H13C 0.9800 . ?
C14 C15 1.531(5) . ?
C14 H14A 0.9900 . ?
C14 H14B 0.9900 . ?
C15 H15A 0.9800 . ?
C15 H15B 0.9800 . ?
C15 H15C 0.9800 . ?
C16 H16A 0.9900 . ?
C16 H16B 0.9900 . ?
C18 C19 1.376(7) . ?
C18 C21 1.500(6) . ?
C19 C20 1.377(6) . ?
C19 H19 0.9500 . ?
C20 C22 1.512(6) . ?
C21 H21A 0.9800 . ?
C21 H21B 0.9800 . ?
C21 H21C 0.9800 . ?
C22 H22A 0.9800 . ?
C22 H22B 0.9800 . ?
C22 H22C 0.9800 . ?
C23 C24 1.536(6) . ?
C23 H23A 0.9900 . ?
C23 H23B 0.9900 . ?
C24 H24A 0.9800 . ?
C24 H24B 0.9800 . ?
C24 H24C 0.9800 . ?
C25 H25A 0.9900 . ?
C25 H25B 0.9900 . ?
C27 C28 1.381(7) . ?
C27 C30 1.499(6) . ?
C28 C29 1.385(6) . ?
C28 H28 0.9500 . ?
C29 C31 1.501(6) . ?
C30 H30A 0.9800 . ?
C30 H30B 0.9800 . ?
C30 H30C 0.9800 . ?
C31 H31A 0.9800 . ?
C31 H31B 0.9800 . ?
C31 H31C 0.9800 . ?
C32 C33 1.539(6) . ?
C32 H32A 0.9900 . ?
C32 H32B 0.9900 . ?
C33 H33A 0.9800 . ?
C33 H33B 0.9800 . ?
C33 H33C 0.9800 . ?
N1A C8A 1.358(5) . ?
N1A C7A 1.463(5) . ?
N1A H1A 0.891(14) . ?
N2A C9A 1.346(5) . ?
N2A C8A 1.348(5) . ?
N3A C11A 1.337(5) . ?
N3A C8A 1.349(5) . ?
N4A C17A 1.358(5) . ?
N4A C16A 1.469(5) . ?
N4A H4A 0.891(14) . ?
N5A C18A 1.343(6) . ?
N5A C17A 1.352(6) . ?
N6A C17A 1.346(5) . ?
N6A C20A 1.347(5) . ?
N7A C26A 1.369(5) . ?
N7A C25A 1.460(5) . ?
N7A H7A 0.893(14) . ?
N8A C27A 1.346(6) . ?
N8A C26A 1.358(5) . ?
N9A C26A 1.336(6) . ?
N9A C29A 1.354(5) . ?
C1A C2A 1.409(5) . ?
C1A C6A 1.412(5) . ?
C1A C7A 1.519(5) . ?
C2A C3A 1.415(5) . ?
C2A C14A 1.507(5) . ?
C3A C4A 1.405(5) . ?
C3A C16A 1.514(5) . ?
C4A C5A 1.408(5) . ?
C4A C23A 1.525(5) . ?
C5A C6A 1.396(5) . ?
C5A C25A 1.523(5) . ?
C6A C32A 1.525(5) . ?
C7A H7D 0.9900 . ?
C7A H7E 0.9900 . ?
C9A C10A 1.385(6) . ?
C9A C12A 1.498(6) . ?
C10A C11A 1.394(6) . ?
C10A H10A 0.9500 . ?
C11A C13A 1.507(6) . ?
C12A H12D 0.9800 . ?
C12A H12E 0.9800 . ?
C12A H12F 0.9800 . ?
C13A H13D 0.9800 . ?
C13A H13E 0.9800 . ?
C13A H13F 0.9800 . ?
C14A C15A 1.542(5) . ?
C14A H14C 0.9900 . ?
C14A H14D 0.9900 . ?
C15A H15D 0.9800 . ?
C15A H15E 0.9800 . ?
C15A H15F 0.9800 . ?
C16A H16C 0.9900 . ?
C16A H16D 0.9900 . ?
C18A C19A 1.365(7) . ?
C18A C21A 1.506(7) . ?
C19A C20A 1.407(7) . ?
C19A H19A 0.9500 . ?
C20A C22A 1.506(7) . ?
C21A H21D 0.9800 . ?
C21A H21E 0.9800 . ?
C21A H21F 0.9800 . ?
C22A H22D 0.9800 . ?
C22A H22E 0.9800 . ?
C22A H22F 0.9800 . ?
C23A C24A 1.534(6) . ?
C23A H23C 0.9900 . ?
C23A H23D 0.9900 . ?
C24A H24D 0.9800 . ?
C24A H24E 0.9800 . ?
C24A H24F 0.9800 . ?
C25A H25C 0.9900 . ?
C25A H25D 0.9900 . ?
C27A C28A 1.394(7) . ?
C27A C30A 1.500(7) . ?
C28A C29A 1.384(7) . ?
C28A H28A 0.9500 . ?
C29A C31A 1.502(7) . ?
C30A H30D 0.9800 . ?
C30A H30E 0.9800 . ?
C30A H30F 0.9800 . ?
C31A H31D 0.9800 . ?
C31A H31E 0.9800 . ?
C31A H31F 0.9800 . ?
C32A C33A 1.531(6) . ?
C32A H32C 0.9900 . ?
C32A H32D 0.9900 . ?
C33A H33D 0.9800 . ?
C33A H33E 0.9800 . ?
C33A H33F 0.9800 . ?
O1' C1' 1.406(5) . ?
O1' C7' 1.420(5) . ?
O2' C2' 1.427(5) . ?
O2' H02' 0.832(15) . ?
O3' C3' 1.430(5) . ?
O3' H03' 0.8400 . ?
O4' C4' 1.416(5) . ?
O4' H04' 0.844(15) . ?
O5' C1' 1.415(5) . ?
O5' C5' 1.451(4) . ?
O6' C6' 1.423(5) . ?
O6' H06' 0.847(14) . ?
C1' C2' 1.516(6) . ?
C1' H1' 1.0000 . ?
C2' C3' 1.521(6) . ?
C2' H2' 1.0000 . ?
C3' C4' 1.527(5) . ?
C3' H3' 1.0000 . ?
C4' C5' 1.522(5) . ?
C4' H4' 1.0000 . ?
C5' C6' 1.519(5) . ?
C5' H5' 1.0000 . ?
C6' H6'A 0.9900 . ?
C6' H6'B 0.9900 . ?
C7' H7'A 0.9800 . ?
C7' H7'B 0.9800 . ?
C7' H7'C 0.9800 . ?
O1" C1" 1.403(5) . ?
O1" C7" 1.441(6) . ?
O2" C2" 1.434(5) . ?
O2" H02" 0.844(15) . ?
O3" C3" 1.424(5) . ?
O3" H03" 0.850(15) . ?
O4" C4" 1.421(5) . ?
O4" H04" 0.840(15) . ?
O5" C1" 1.419(5) . ?
O5" C5" 1.442(5) . ?
O6" C6" 1.430(6) . ?
O6" H06" 0.833(15) . ?
C1" C2" 1.518(6) . ?
C1" H1" 1.0000 . ?
C2" C3" 1.531(5) . ?
C2" H2" 1.0000 . ?
C3" C4" 1.519(5) . ?
C3" H3" 1.0000 . ?
C4" C5" 1.529(6) . ?
C4" H4" 1.0000 . ?
C5" C6" 1.515(6) . ?
C5" H5" 1.0000 . ?
C6" H6"A 0.9900 . ?
C6" H6"B 0.9900 . ?
C7" H7"A 0.9800 . ?
C7" H7"B 0.9800 . ?
C7" H7"C 0.9800 . ?
O1W H1WA 0.8500 . ?
O1W H1WB 0.8500 . ?
O1B C1B 1.417(7) . ?
O1B H1B 0.8400 . ?
C1B H1BA 0.9800 . ?
C1B H1BB 0.9800 . ?
C1B H1BC 0.9800 . ?
O1C C1C 1.426(5) . ?
O1C H1C 0.8400 . ?
C1C H1CA 0.9800 . ?
C1C H1CB 0.9800 . ?
C1C H1CC 0.9800 . ?
O1D C1D 1.371(7) . ?
O1D H1D 0.849(15) . ?
C1D H1D1 0.9800 . ?
C1D H1D2 0.9800 . ?
C1D H1D3 0.9800 . ?
O1E C1E 1.425(9) . ?
O1E H1E 0.8500 . ?
C1E H1EA 0.9800 . ?
C1E H1EB 0.9800 . ?
C1E H1EC 0.9800 . ?
O1G C1G 1.446(12) . ?
O1G H1G 0.8500 . ?
C1G H1G1 0.9824 . ?
C1G H1G2 0.9825 . ?
C1G H1G3 0.9826 . ?
O1F C1F 1.488(12) . ?
O1F H1F 0.8500 . ?
C1F H1F1 0.9800 . ?
C1F H1F2 0.9800 . ?
C1F H1F3 0.9800 . ?

loop_
_geom_hbond_atom_site_label_D
_geom_hbond_atom_site_label_H
_geom_hbond_atom_site_label_A
_geom_hbond_distance_DH
_geom_hbond_distance_HA
_geom_hbond_distance_DA
_geom_hbond_angle_DHA
_geom_hbond_site_symmetry_A
N1 H1 O2' 0.889(15) 1.941(18) 2.824(4) 172(6) .
N4 H4 O5' 0.888(14) 2.65(3) 3.454(4) 151(5) .
N7 H7 O3' 0.898(15) 1.986(17) 2.879(5) 173(5) .
O2' H02' O1W 0.832(15) 1.92(3) 2.729(6) 165(8) .
O3' H03' O1E 0.84 1.84 2.637(7) 158.3 .
O4' H04' N8 0.844(15) 2.09(2) 2.919(5) 166(6) .
O6' H06' N5 0.847(14) 1.959(19) 2.793(5) 168(5) .
N1A H1A O2" 0.891(14) 2.06(2) 2.908(5) 158(5) .
N4A H4A O5" 0.891(14) 2.53(3) 3.344(4) 152(4) .
N7A H7A O3" 0.893(14) 2.048(18) 2.930(5) 169(5) .
O2" H02" O1" 0.844(15) 2.26(5) 2.713(4) 113(4) .
O3" H03" O1C 0.850(15) 1.96(3) 2.771(4) 158(6) .
O4" H04" N8A 0.840(15) 2.138(18) 2.973(5) 173(7) .
O6" H06" N5A 0.833(15) 1.99(3) 2.791(5) 162(7) .
O1W H1WB O1E 0.85 2.03 2.824(9) 156.2 .
O1W H1WA N2 0.85 2.17 2.898(6) 143.8 .
O1B H1B N6A 0.84 2.27 3.098(6) 168.5 1_554
O1C H1C N2A 0.84 1.98 2.818(4) 174.4 .
O1D H1D N3 0.849(15) 2.21(7) 3.060(6) 172(7) 1_556
O1E H1E O1G 0.85 1.82 2.668(13) 176.3 1_545
O1F H1F O6" 0.85 1.84 2.684(5) 174.8 1_545
O1G H1G O1F 0.85 1.81 2.652(13) 168.7 1_665
C12 H12A O6' 0.98 2.54 3.500(5) 166.9 1_545
C23 H23B N4 0.99 2.53 3.268(5) 131.1 .
C32 H32A N1 0.99 2.51 3.255(5) 131.8 .
C19A H19A O1C 0.95 2.50 3.424(5) 165.6 1_565
C23A H23D N4A 0.99 2.56 3.284(5) 130.1 .
C31A H31D O6' 0.98 2.49 3.390(5) 152.2 1_455
C32A H32C N1A 0.99 2.45 3.202(5) 132.5 .
C6" H6"A O1W 0.99 2.45 3.369(8) 154.3 1_565
C2' H2' Cg1 1.00 2.74 3.662(4) 153.8 .
C14 H14B Cg2' 0.99 2.95 3.775(6) 141.6 1_554
C2" H2" Cg1' 1.00 2.75 3.698(4) 157.9 .
C10A H10A Cg2 0.95 2.80 3.558(4) 137.6 1_556
C14A H14C Cg3 0.99 2.79 3.612(4) 140.9 1_556
C1F H1F2 Cg4 0.98 2.93 3.587(9) 125.5 1_455
C1G H1G2 Cg4' 0.98 2.92 3.692(6) 136.7 1_655

loop_
_geom_torsion_atom_site_label_1
_geom_torsion_atom_site_label_2
_geom_torsion_atom_site_label_3
_geom_torsion_atom_site_label_4
_geom_torsion
_geom_torsion_site_symmetry_1
_geom_torsion_site_symmetry_2
_geom_torsion_site_symmetry_3
_geom_torsion_site_symmetry_4
_geom_torsion_publ_flag
C6 C1 C2 C3 5.9(5) . . . . ?
C7 C1 C2 C3 -173.4(3) . . . . ?
C6 C1 C2 C14 -172.7(3) . . . . ?
C7 C1 C2 C14 8.0(5) . . . . ?
C1 C2 C3 C4 -3.9(5) . . . . ?
C14 C2 C3 C4 174.8(3) . . . . ?
C1 C2 C3 C16 175.1(3) . . . . ?
C14 C2 C3 C16 -6.3(5) . . . . ?
C2 C3 C4 C5 0.4(5) . . . . ?
C16 C3 C4 C5 -178.6(3) . . . . ?
C2 C3 C4 C23 179.0(3) . . . . ?
C16 C3 C4 C23 0.0(5) . . . . ?
C3 C4 C5 C6 1.1(5) . . . . ?
C23 C4 C5 C6 -177.5(3) . . . . ?
C3 C4 C5 C25 -175.3(3) . . . . ?
C23 C4 C5 C25 6.1(5) . . . . ?
C2 C1 C6 C5 -4.5(5) . . . . ?
C7 C1 C6 C5 174.8(3) . . . . ?
C2 C1 C6 C32 175.2(3) . . . . ?
C7 C1 C6 C32 -5.5(5) . . . . ?
C4 C5 C6 C1 0.9(5) . . . . ?
C25 C5 C6 C1 177.3(3) . . . . ?
C4 C5 C6 C32 -178.8(3) . . . . ?
C25 C5 C6 C32 -2.4(5) . . . . ?
C8 N1 C7 C1 -176.0(3) . . . . ?
C6 C1 C7 N1 80.1(4) . . . . ?
C2 C1 C7 N1 -100.6(4) . . . . ?
C7 N1 C8 N3 -1.5(6) . . . . ?
C7 N1 C8 N2 178.2(3) . . . . ?
C11 N3 C8 N1 179.9(4) . . . . ?
C11 N3 C8 N2 0.1(6) . . . . ?
C9 N2 C8 N1 179.4(3) . . . . ?
C9 N2 C8 N3 -0.9(6) . . . . ?
C8 N2 C9 C10 0.7(6) . . . . ?
C8 N2 C9 C12 -178.9(4) . . . . ?
N2 C9 C10 C11 0.1(6) . . . . ?
C12 C9 C10 C11 179.8(4) . . . . ?
C8 N3 C11 C10 0.8(6) . . . . ?
C8 N3 C11 C13 179.5(4) . . . . ?
C9 C10 C11 N3 -0.9(6) . . . . ?
C9 C10 C11 C13 -179.5(4) . . . . ?
C3 C2 C14 C15 91.2(4) . . . . ?
C1 C2 C14 C15 -90.1(4) . . . . ?
C17 N4 C16 C3 160.6(3) . . . . ?
C2 C3 C16 N4 104.3(4) . . . . ?
C4 C3 C16 N4 -76.7(4) . . . . ?
C20 N6 C17 N5 -1.9(6) . . . . ?
C20 N6 C17 N4 178.8(3) . . . . ?
C18 N5 C17 N6 3.5(6) . . . . ?
C18 N5 C17 N4 -177.2(3) . . . . ?
C16 N4 C17 N6 11.9(5) . . . . ?
C16 N4 C17 N5 -167.5(3) . . . . ?
C17 N5 C18 C19 -2.7(6) . . . . ?
C17 N5 C18 C21 177.7(4) . . . . ?
N5 C18 C19 C20 0.6(6) . . . . ?
C21 C18 C19 C20 -179.9(4) . . . . ?
C17 N6 C20 C19 -0.6(6) . . . . ?
C17 N6 C20 C22 179.4(4) . . . . ?
C18 C19 C20 N6 1.2(6) . . . . ?
C18 C19 C20 C22 -178.8(4) . . . . ?
C5 C4 C23 C24 85.8(4) . . . . ?
C3 C4 C23 C24 -92.8(4) . . . . ?
C26 N7 C25 C5 -173.2(3) . . . . ?
C6 C5 C25 N7 -94.4(4) . . . . ?
C4 C5 C25 N7 82.0(4) . . . . ?
C29 N9 C26 N8 2.9(6) . . . . ?
C29 N9 C26 N7 -178.3(3) . . . . ?
C27 N8 C26 N9 -2.8(6) . . . . ?
C27 N8 C26 N7 178.4(3) . . . . ?
C25 N7 C26 N9 2.8(6) . . . . ?
C25 N7 C26 N8 -178.3(4) . . . . ?
C26 N8 C27 C28 -0.2(6) . . . . ?
C26 N8 C27 C30 177.8(4) . . . . ?
N8 C27 C28 C29 2.7(7) . . . . ?
C30 C27 C28 C29 -175.2(4) . . . . ?
C26 N9 C29 C28 0.0(6) . . . . ?
C26 N9 C29 C31 179.5(4) . . . . ?
C27 C28 C29 N9 -2.7(7) . . . . ?
C27 C28 C29 C31 177.9(4) . . . . ?
C1 C6 C32 C33 94.2(4) . . . . ?
C5 C6 C32 C33 -86.1(4) . . . . ?
C6A C1A C2A C3A 5.4(5) . . . . ?
C7A C1A C2A C3A -175.1(3) . . . . ?
C6A C1A C2A C14A -175.0(3) . . . . ?
C7A C1A C2A C14A 4.5(5) . . . . ?
C1A C2A C3A C4A -4.4(5) . . . . ?
C14A C2A C3A C4A 176.0(3) . . . . ?
C1A C2A C3A C16A 175.8(3) . . . . ?
C14A C2A C3A C16A -3.9(5) . . . . ?
C2A C3A C4A C5A 1.7(5) . . . . ?
C16A C3A C4A C5A -178.5(3) . . . . ?
C2A C3A C4A C23A -178.8(3) . . . . ?
C16A C3A C4A C23A 1.0(5) . . . . ?
C3A C4A C5A C6A 0.0(5) . . . . ?
C23A C4A C5A C6A -179.4(3) . . . . ?
C3A C4A C5A C25A -176.0(3) . . . . ?
C23A C4A C5A C25A 4.5(5) . . . . ?
C4A C5A C6A C1A 0.9(5) . . . . ?
C25A C5A C6A C1A 177.0(3) . . . . ?
C4A C5A C6A C32A -178.7(3) . . . . ?
C25A C5A C6A C32A -2.7(5) . . . . ?
C2A C1A C6A C5A -3.7(5) . . . . ?
C7A C1A C6A C5A 176.8(3) . . . . ?
C2A C1A C6A C32A 176.0(3) . . . . ?
C7A C1A C6A C32A -3.5(5) . . . . ?
C8A N1A C7A C1A -161.8(3) . . . . ?
C2A C1A C7A N1A -103.1(4) . . . . ?
C6A C1A C7A N1A 76.4(4) . . . . ?
C9A N2A C8A N3A -3.1(6) . . . . ?
C9A N2A C8A N1A 177.8(3) . . . . ?
C11A N3A C8A N2A 3.0(6) . . . . ?
C11A N3A C8A N1A -177.9(3) . . . . ?
C7A N1A C8A N2A 169.2(3) . . . . ?
C7A N1A C8A N3A -10.0(6) . . . . ?
C8A N2A C9A C10A 1.0(5) . . . . ?
C8A N2A C9A C12A -178.5(4) . . . . ?
N2A C9A C10A C11A 0.9(6) . . . . ?
C12A C9A C10A C11A -179.7(4) . . . . ?
C8A N3A C11A C10A -0.8(6) . . . . ?
C8A N3A C11A C13A 179.4(4) . . . . ?
C9A C10A C11A N3A -1.0(6) . . . . ?
C9A C10A C11A C13A 178.8(4) . . . . ?
C1A C2A C14A C15A -89.8(4) . . . . ?
C3A C2A C14A C15A 89.8(4) . . . . ?
C17A N4A C16A C3A 168.5(4) . . . . ?
C4A C3A C16A N4A -79.0(4) . . . . ?
C2A C3A C16A N4A 100.8(4) . . . . ?
C20A N6A C17A N5A -1.9(6) . . . . ?
C20A N6A C17A N4A 177.4(4) . . . . ?
C18A N5A C17A N6A 2.8(6) . . . . ?
C18A N5A C17A N4A -176.5(4) . . . . ?
C16A N4A C17A N6A 12.8(6) . . . . ?
C16A N4A C17A N5A -167.8(4) . . . . ?
C17A N5A C18A C19A -1.0(7) . . . . ?
C17A N5A C18A C21A 179.0(4) . . . . ?
N5A C18A C19A C20A -1.3(7) . . . . ?
C21A C18A C19A C20A 178.7(5) . . . . ?
C17A N6A C20A C19A -0.8(6) . . . . ?
C17A N6A C20A C22A 179.6(4) . . . . ?
C18A C19A C20A N6A 2.3(7) . . . . ?
C18A C19A C20A C22A -178.1(5) . . . . ?
C3A C4A C23A C24A -93.0(5) . . . . ?
C5A C4A C23A C24A 86.4(4) . . . . ?
C26A N7A C25A C5A -179.9(3) . . . . ?
C6A C5A C25A N7A -90.4(4) . . . . ?
C4A C5A C25A N7A 85.7(4) . . . . ?
C29A N9A C26A N8A 2.6(6) . . . . ?
C29A N9A C26A N7A -179.1(3) . . . . ?
C27A N8A C26A N9A -2.3(6) . . . . ?
C27A N8A C26A N7A 179.4(4) . . . . ?
C25A N7A C26A N9A 1.4(5) . . . . ?
C25A N7A C26A N8A 180.0(3) . . . . ?
C26A N8A C27A C28A 1.0(6) . . . . ?
C26A N8A C27A C30A -177.1(4) . . . . ?
N8A C27A C28A C29A -0.3(7) . . . . ?
C30A C27A C28A C29A 177.7(5) . . . . ?
C26A N9A C29A C28A -1.6(6) . . . . ?
C26A N9A C29A C31A 175.2(4) . . . . ?
C27A C28A C29A N9A 0.6(7) . . . . ?
C27A C28A C29A C31A -176.0(4) . . . . ?
C5A C6A C32A C33A -85.6(4) . . . . ?
C1A C6A C32A C33A 94.7(4) . . . . ?
C7' O1' C1' O5' 80.1(4) . . . . ?
C7' O1' C1' C2' -158.1(3) . . . . ?
C5' O5' C1' O1' 59.7(4) . . . . ?
C5' O5' C1' C2' -60.4(4) . . . . ?
O1' C1' C2' O2' 59.6(4) . . . . ?
O5' C1' C2' O2' -177.2(3) . . . . ?
O1' C1' C2' C3' -66.1(4) . . . . ?
O5' C1' C2' C3' 57.2(4) . . . . ?
O2' C2' C3' O3' 61.6(4) . . . . ?
C1' C2' C3' O3' -174.6(3) . . . . ?
O2' C2' C3' C4' -178.4(3) . . . . ?
C1' C2' C3' C4' -54.6(4) . . . . ?
O3' C3' C4' O4' -67.3(4) . . . . ?
C2' C3' C4' O4' 172.7(3) . . . . ?
O3' C3' C4' C5' 173.5(3) . . . . ?
C2' C3' C4' C5' 53.5(4) . . . . ?
C1' O5' C5' C6' -176.4(3) . . . . ?
C1' O5' C5' C4' 59.6(4) . . . . ?
O4' C4' C5' O5' -175.6(3) . . . . ?
C3' C4' C5' O5' -54.6(4) . . . . ?
O4' C4' C5' C6' 64.9(4) . . . . ?
C3' C4' C5' C6' -174.1(3) . . . . ?
O5' C5' C6' O6' -64.8(4) . . . . ?
C4' C5' C6' O6' 57.2(4) . . . . ?
C7" O1" C1" O5" 71.6(5) . . . . ?
C7" O1" C1" C2" -166.5(4) . . . . ?
C5" O5" C1" O1" 61.0(4) . . . . ?
C5" O5" C1" C2" -58.8(4) . . . . ?
O1" C1" C2" O2" 55.9(4) . . . . ?
O5" C1" C2" O2" 179.7(3) . . . . ?
O1" C1" C2" C3" -68.6(4) . . . . ?
O5" C1" C2" C3" 55.2(4) . . . . ?
O2" C2" C3" O3" 63.0(4) . . . . ?
C1" C2" C3" O3" -173.9(3) . . . . ?
O2" C2" C3" C4" -177.2(3) . . . . ?
C1" C2" C3" C4" -54.2(4) . . . . ?
O3" C3" C4" O4" -65.5(4) . . . . ?
C2" C3" C4" O4" 173.6(3) . . . . ?
O3" C3" C4" C5" 175.3(3) . . . . ?
C2" C3" C4" C5" 54.4(4) . . . . ?
C1" O5" C5" C6" -175.7(4) . . . . ?
C1" O5" C5" C4" 60.2(4) . . . . ?
O4" C4" C5" O5" -178.5(3) . . . . ?
C3" C4" C5" O5" -56.9(4) . . . . ?
O4" C4" C5" C6" 62.1(4) . . . . ?
C3" C4" C5" C6" -176.2(3) . . . . ?
O5" C5" C6" O6" -58.0(5) . . . . ?
C4" C5" C6" O6" 64.0(5) . . . . ?
